data_7044093
loop_
_publ_author_name
'Bilyachenko, Alexey'
'Korlyukov, Aleksander'
'Vologzhanina, Anna V. V.'
'Khrustalev, Victor N.'
'Kulakova, Alena Nikolaevna'
'Long, Jerome'
'Larionova, Joulia'
'Guari, Yannick'
'Dronova, Marina'
'Tsareva, Ulyana'
'Dorovatovskii, Pavel'
'Shubina, Elena'
'Levitsky, Mikhail'

_publ_section_title
;
 Bi- and Tri-metallic Cage Silsesquioxanes: Features of Supramolecular
 Assembling and Magnetic Properties
;
_journal_name_full 'Dalton Trans.'
_journal_paper_doi 10.1039/C7DT02017A
_journal_year 2017
_chemical_formula_moiety 'C92 H105 Cu4 Na4 O37 Si12, 2(C7 H5 N), 2(C4 H8 O2), H2 O'
_chemical_formula_sum 'C114 H133 Cu4 N2 Na4 O42 Si12'
_chemical_formula_weight 2886.42
_chemical_name_systematic
;
 ?
;
_space_group_crystal_system monoclinic
_space_group_IT_number 14
_space_group_name_Hall '-P 2yn'
_space_group_name_H-M_alt 'P 1 21/n 1'
_symmetry_space_group_name_Hall '-P 2yn'
_symmetry_space_group_name_H-M 'P 1 21/n 1'
_atom_sites_solution_hydrogens geom
_atom_sites_solution_primary direct
_audit_creation_date 2017-07-05
_audit_creation_method
;
Olex2 1.2
(compiled 2017.03.28 svn.r3405 for OlexSys, GUI svn.r5337)
;
_audit_update_record
;
2017-07-10 deposited with the CCDC.
2017-09-01 downloaded from the CCDC.
;
_cell_angle_alpha 90
_cell_angle_beta 104.474(4)
_cell_angle_gamma 90
_cell_formula_units_Z 4
_cell_length_a 19.936(4)
_cell_length_b 24.531(5)
_cell_length_c 26.959(6)
_cell_measurement_reflns_used 9889
_cell_measurement_temperature 100
_cell_measurement_theta_max 29.94
_cell_measurement_theta_min 2.21
_cell_volume 12766(5)
_computing_cell_refinement 'SAINT v7.68A (Bruker, 2009)'
_computing_data_reduction 'SAINT v7.68A (Bruker, 2009)'
_computing_molecular_graphics 'Olex2 (Dolomanov et al., 2009)'
_computing_publication_material 'Olex2 (Dolomanov et al., 2009)'
_computing_structure_refinement 'XL (Sheldrick, 2008)'
_computing_structure_solution
;
XS, G.M. Sheldrick, Acta Cryst.
(2008). A64, 112-122
;
_diffrn_ambient_temperature 100(2)
_diffrn_detector_area_resol_mean 8
_diffrn_measured_fraction_theta_full 0.997
_diffrn_measured_fraction_theta_max 0.997
_diffrn_measurement_device_type 'Bruker APEX-II CCD'
_diffrn_measurement_method '\f and \w scans'
_diffrn_radiation_monochromator graphite
_diffrn_radiation_type MoK\a
_diffrn_radiation_wavelength 0.71073
_diffrn_reflns_av_unetI/netI 0.1093
_diffrn_reflns_Laue_measured_fraction_full 0.997
_diffrn_reflns_Laue_measured_fraction_max 0.997
_diffrn_reflns_limit_h_max 23
_diffrn_reflns_limit_h_min -24
_diffrn_reflns_limit_k_max 30
_diffrn_reflns_limit_k_min -30
_diffrn_reflns_limit_l_max 33
_diffrn_reflns_limit_l_min -33
_diffrn_reflns_number 24993
_diffrn_reflns_point_group_measured_fraction_full 0.997
_diffrn_reflns_point_group_measured_fraction_max 0.997
_diffrn_reflns_theta_full 25.242
_diffrn_reflns_theta_max 26.000
_diffrn_reflns_theta_min 1.414
_diffrn_source 'sealed tube'
_diffrn_standards_number 0
_exptl_absorpt_coefficient_mu 0.868
_exptl_absorpt_correction_T_max 0.902
_exptl_absorpt_correction_T_min 0.786
_exptl_absorpt_correction_type multi-scan
_exptl_absorpt_process_details SADABS
_exptl_crystal_colour blue
_exptl_crystal_colour_primary blue
_exptl_crystal_density_diffrn 1.502
_exptl_crystal_description prism
_exptl_crystal_F_000 5980
_exptl_crystal_size_max 0.38
_exptl_crystal_size_mid 0.31
_exptl_crystal_size_min 0.21
_refine_diff_density_max 2.883
_refine_diff_density_min -2.726
_refine_diff_density_rms 0.212
_refine_ls_extinction_method none
_refine_ls_goodness_of_fit_ref 1.043
_refine_ls_hydrogen_treatment mixed
_refine_ls_matrix_type full
_refine_ls_number_parameters 1528
_refine_ls_number_reflns 24993
_refine_ls_number_restraints 1321
_refine_ls_restrained_S_all 1.025
_refine_ls_R_factor_all 0.1617
_refine_ls_R_factor_gt 0.0979
_refine_ls_shift/su_max 0.003
_refine_ls_shift/su_mean 0.000
_refine_ls_structure_factor_coef Fsqd
_refine_ls_weighting_details 'w=1/[\s^2^(Fo^2^)+(0.0556P)^2^+200.3398P] where P=(Fo^2^+2Fc^2^)/3'
_refine_ls_weighting_scheme calc
_refine_ls_wR_factor_gt 0.2214
_refine_ls_wR_factor_ref 0.2618
_reflns_Friedel_coverage 0.000
_reflns_number_gt 13981
_reflns_number_total 24993
_reflns_threshold_expression 'I > 2\s(I)'
_cod_data_source_file c7dt02017a2.cif
_cod_data_source_block lab595
_cod_database_code 7044093
_shelxl_version_number 2014-3
_shelx_space_group_comment
;
The symmetry employed for this shelxl refinement is uniquely defined
by the following loop, which should always be used as a source of
symmetry information in preference to the above space-group names.
They are only intended as comments.
;
_olex2_refinement_description
;
1. Twinned data refinement
 Scales: 0.750(3)
 0.250(3)
2. Fixed Uiso
 At 1.2 times of:
  All C(H) groups, All C(H,H) groups
3. Restrained distances
 C4A-C3A
 1.52 with sigma of 0.005
 C7B-C0AA = C6A-C5A = C6B-C5B = C7A-C1
 1.5 with sigma of 0.005
 O28-C6A = O28-C6B = O28-C7B = O28-C7A = O27-C0AA = O27-C5B = O27-C5A = O27-C1
 1.41 with sigma of 0.005
 O25-C4B \\sim O25-C4A \\sim O25-C1B \\sim O25-C1A \\sim O26B-C2B \\sim
O26A-C2A \\sim O26A-C3A \\sim O26B-
 C3B
 with sigma of 0.005
 C4B-C3B \\sim C4A-C3A \\sim C2B-C1B \\sim C2A-C1A
 with sigma of 0.05
 C20B-C19B \\sim C20A-C19A \\sim C18A-C17A \\sim C18B-C17B
 with sigma of 0.005
 O29-C20A \\sim O29-C20B \\sim O29-C17A \\sim O29-C17B \\sim O30B-C18B \\sim
O30A-C18A \\sim O30B-C19B
 \\sim O30A-C19A
 with sigma of 0.005
4. Uiso/Uaniso restraints and constraints
All non-hydrogen atoms have similar U: within 2A with sigma of 0.04 and sigma
for terminal atoms of 0.08
Uanis(O24) \\sim Ueq: with sigma of 0.01 and sigma for terminal atoms of 0.02
Uanis(C9) \\sim Ueq, Uanis(C67) \\sim Ueq, Uanis(C68) \\sim Ueq, Uanis(O4)
\\sim Ueq: with sigma of 0.006 and sigma for terminal atoms of 0.006
Uanis(C94) \\sim Ueq: with sigma of 0.006 and sigma for terminal atoms of 0.006
Uanis(C66) \\sim Ueq, Uanis(C65) \\sim Ueq: with sigma of 0.006 and sigma for
terminal atoms of 0.006
Uanis(C45) \\sim Ueq, Uanis(C46) \\sim Ueq, Uanis(O15) \\sim Ueq: with sigma of
0.006 and sigma for terminal atoms of 0.006
Uanis(C9) \\sim Ueq: with sigma of 0.008 and sigma for terminal atoms of 0.008
Uanis(O1AA) = Uanis(O0AA)
Uanis(C81) = Uanis(C82) = Uanis(C83) = Uanis(C84)
Uanis(O15) = Uanis(O24)
Uanis(C9) = Uanis(C8) = Uanis(O31)
5. Rigid body (RIGU) restrains
 C41, C46, C45, C44, C43
 with sigma for 1-2 distances of 0.004 and sigma for 1-3 distances of 0.004
6. Others
 Fixed Sof: C51B(0.5) C52B(0.5) H52B(0.5) C53B(0.5) H53B(0.5) C54B(0.5)
 H54B(0.5) C55B(0.5) H55B(0.5) C56B(0.5) H56B(0.5) O26B(0.5) C1B(0.5) H1BA(0.5)
 H1BB(0.5) O30B(0.5) C6B(0.5) H6BA(0.5) H6BB(0.5) C4B(0.5) H4BA(0.5) H4BB(0.5)
 C17B(0.5) H17A(0.5) H17B(0.5) C18B(0.5) H18A(0.5) H18B(0.5) C20B(0.5)
 H20A(0.5) H20B(0.5) C5B(0.5) H5BA(0.5) H5BB(0.5) C2B(0.5) H2BA(0.5) H2BB(0.5)
 C3B(0.5) H3BA(0.5) H3BB(0.5) C19B(0.5) H19A(0.5) H19B(0.5) C51A(0.5) C56A(0.5)
 H56A(0.5) C55A(0.5) H55A(0.5) C54A(0.5) H54A(0.5) C53A(0.5) H53A(0.5)
 C52A(0.5) H52A(0.5) O0AA(0.5) O1AA(0.5) C0AA(0.5) H0AA(0.5) H0AB(0.5) C7B(0.5)
 H7BA(0.5) H7BB(0.5) O26A(0.5) C2A(0.5) H2AA(0.5) H2AB(0.5) C1A(0.5) H1AA(0.5)
 H1AB(0.5) C4A(0.5) H4AA(0.5) H4AB(0.5) C3A(0.5) H3AA(0.5) H3AB(0.5) O30A(0.5)
 C19A(0.5) H19C(0.5) H19D(0.5) C20A(0.5) H20C(0.5) H20D(0.5) C17A(0.5)
 H17C(0.5) H17D(0.5) C18A(0.5) H18C(0.5) H18D(0.5) C5A(0.5) H5AA(0.5) H5AB(0.5)
 C6A(0.5) H6AA(0.5) H6AB(0.5) C1(0.5) H1A(0.5) H1B(0.5) C7A(0.5) H7AA(0.5)
 H7AB(0.5)
7.a Secondary CH2 refined with riding coordinates:
 C8(H8A,H8B), C68(H68A,H68B), C67(H67A,H67B), C9(H9A,H9B), C50(H50A,H50B),
 C40(H40A,H40B), C1B(H1BA,H1BB), C39(H39A,H39B), C37(H37A,H37B), C47(H47A,H47B),
  C49(H49A,H49B), C48(H48A,H48B), C6B(H6BA,H6BB), C60(H60A,H60B), C4B(H4BA,
 H4BB), C38(H38A,H38B), C17B(H17A,H17B), C18B(H18A,H18B), C57(H57A,H57B),
 C59(H59A,H59B), C20B(H20A,H20B), C5B(H5BA,H5BB), C2B(H2BA,H2BB), C3B(H3BA,
 H3BB), C19B(H19A,H19B), C58(H58A,H58B), C0AA(H0AA,H0AB), C7B(H7BA,H7BB),
 C2A(H2AA,H2AB), C1A(H1AA,H1AB), C4A(H4AA,H4AB), C3A(H3AA,H3AB), C19A(H19C,
 H19D), C20A(H20C,H20D), C17A(H17C,H17D), C18A(H18C,H18D), C5A(H5AA,H5AB),
 C6A(H6AA,H6AB), C1(H1A,H1B), C7A(H7AA,H7AB)
7.b Aromatic/amide H refined with riding coordinates:
 C116(H116), C82(H82), C76(H76), C52B(H52B), C53B(H53B), C54B(H54B),
 C55B(H55B), C56B(H56B), C126(H126), C112(H112), C14(H14), C114(H114), C84(H84),
  C22(H22), C74(H74), C124(H124), C72(H72), C123(H123), C73(H73), C113(H113),
 C85(H85), C23(H23), C122(H122), C62(H62), C83(H83), C103(H103), C115(H115),
 C125(H125), C32(H32), C13(H13), C12(H12), C102(H102), C16(H16), C36(H36),
 C75(H75), C92(H92), C106(H106), C131(H131), C128(H128), C34(H34), C44(H44),
 C127(H127), C42(H42), C104(H104), C95(H95), C15(H15), C96(H96), C129(H129),
 C64(H64), C66(H66), C93(H93), C33(H33), C105(H105), C136(H136), C43(H43),
 C35(H35), C132(H132), C138(H138), C63(H63), C135(H135), C65(H65), C134(H134),
 C139(H139), C94(H94), C46(H46), C25(H25), C45(H45), C26(H26), C24(H24),
 C56A(H56A), C55A(H55A), C54A(H54A), C53A(H53A), C52A(H52A)
7.c Fitted hexagon refined as free rotating group:
 C51B(C52B,C53B,C54B,C55B,C56B), C51A(C56A,C55A,C54A,C53A,C52A)
;
_olex2_submission_special_instructions 'No special instructions were received'

loop_
_space_group_symop_operation_xyz
'x, y, z'
'-x+1/2, y+1/2, -z+1/2'
'-x, -y, -z'
'x-1/2, -y-1/2, z-1/2'

loop_
_atom_site_label
_atom_site_type_symbol
_atom_site_fract_x
_atom_site_fract_y
_atom_site_fract_z
_atom_site_U_iso_or_equiv
_atom_site_adp_type
_atom_site_occupancy
_atom_site_site_symmetry_order
_atom_site_calc_flag
_atom_site_refinement_flags_posn
_atom_site_refinement_flags_adp
_atom_site_refinement_flags_occupancy
_atom_site_disorder_assembly
_atom_site_disorder_group
Cu1 Cu 0.32288(5) 0.51572(5) 0.14213(4) 0.0116(2) Uani 1 1 d . U . . .
Cu2 Cu 0.42490(5) 0.51659(5) 0.24463(4) 0.0112(2) Uani 1 1 d . U . . .
Cu3 Cu 0.25293(5) 0.57820(4) 0.24707(4) 0.0092(2) Uani 1 1 d . U . . .
Cu4 Cu 0.24213(5) 0.45423(4) 0.25102(4) 0.0097(2) Uani 1 1 d . U . . .
Si11 Si 0.32627(12) 0.51722(10) 0.35101(9) 0.0094(5) Uani 1 1 d . U . . .
Si8 Si 0.13555(12) 0.51713(11) 0.16220(8) 0.0090(5) Uani 1 1 d . U . . .
Si12 Si 0.36163(12) 0.63138(10) 0.34440(9) 0.0104(5) Uani 1 1 d . U . . .
Si7 Si 0.15865(12) 0.63201(10) 0.14425(9) 0.0100(5) Uani 1 1 d . U . . .
Si5 Si 0.39906(13) 0.62541(10) 0.18108(10) 0.0125(5) Uani 1 1 d . U . . .
Si6 Si 0.47239(13) 0.63660(11) 0.28849(10) 0.0122(5) Uani 1 1 d . U . . .
Si1 Si 0.27314(13) 0.39518(11) 0.10215(10) 0.0149(5) Uani 1 1 d . U . . .
Si3 Si 0.46341(13) 0.39720(11) 0.29215(10) 0.0142(5) Uani 1 1 d . U . . .
Si9 Si 0.15003(13) 0.40050(11) 0.14773(10) 0.0136(5) Uani 1 1 d . U . . .
Si4 Si 0.27665(13) 0.63494(11) 0.09530(9) 0.0122(5) Uani 1 1 d . U . . .
Si2 Si 0.40465(13) 0.40426(10) 0.18007(10) 0.0125(5) Uani 1 1 d . U . . .
Si10 Si 0.34837(14) 0.40016(11) 0.34702(10) 0.0140(5) Uani 1 1 d . U . . .
Na1 Na 0.49378(18) 0.51932(17) 0.36202(12) 0.0168(8) Uani 1 1 d . U . . .
Na2 Na 0.18630(17) 0.51520(16) 0.05601(12) 0.0144(7) Uani 1 1 d . U . . .
Na3 Na 0.23252(18) 0.70726(14) 0.25772(14) 0.0147(7) Uani 1 1 d . U . . .
Na4 Na 0.2027(2) 0.33056(15) 0.26598(16) 0.0211(8) Uani 1 1 d . U . . .
O8 O 0.3689(3) 0.5682(2) 0.1950(2) 0.0114(12) Uani 1 1 d . U . . .
O6 O 0.2809(3) 0.5704(3) 0.0939(2) 0.0137(13) Uani 1 1 d . U . . .
O10 O 0.4767(3) 0.5718(3) 0.2869(2) 0.0143(13) Uani 1 1 d . U . . .
O22 O 0.2928(3) 0.5156(3) 0.2900(2) 0.0117(12) Uani 1 1 d . U . . .
O15 O 0.1353(3) 0.5674(3) 0.1247(2) 0.0120(9) Uani 1 1 d . U . . .
O18 O 0.2085(3) 0.5160(3) 0.2058(2) 0.0097(12) Uani 1 1 d . U . . .
O20 O 0.2766(3) 0.4012(3) 0.3034(2) 0.0139(13) Uani 1 1 d . U . . .
O24 O 0.3797(3) 0.5658(3) 0.3641(2) 0.0120(9) Uani 1 1 d . U . . .
O17 O 0.1834(3) 0.4016(3) 0.2083(2) 0.0147(14) Uani 1 1 d . U . . .
O16 O 0.1296(3) 0.4628(2) 0.1255(2) 0.0132(13) Uani 1 1 d . U . . .
O23 O 0.2949(3) 0.6317(3) 0.2968(2) 0.0119(13) Uani 1 1 d . U . . .
O19 O 0.2004(3) 0.6326(3) 0.2037(2) 0.0114(13) Uani 1 1 d . U . . .
O3 O 0.2765(3) 0.4595(3) 0.0984(2) 0.0155(14) Uani 1 1 d . U . . .
O21 O 0.3712(3) 0.4611(3) 0.3687(2) 0.0159(13) Uani 1 1 d . U . . .
O9 O 0.4271(3) 0.6608(3) 0.2329(2) 0.0156(14) Uani 1 1 d . U . . .
O7 O 0.3378(3) 0.6606(3) 0.1431(2) 0.0151(14) Uani 1 1 d . U . . .
O5 O 0.4661(3) 0.4621(3) 0.2921(2) 0.0157(14) Uani 1 1 d . U . . .
O11 O 0.2017(3) 0.3743(3) 0.1153(3) 0.0199(15) Uani 1 1 d . U . . .
O13 O 0.2019(3) 0.6555(3) 0.1050(3) 0.0166(14) Uani 1 1 d . U . . .
O4 O 0.3828(3) 0.4654(2) 0.1902(2) 0.0183(14) Uani 1 1 d . U . . .
O14 O 0.4308(3) 0.6566(3) 0.3318(2) 0.0160(14) Uani 1 1 d . U . . .
O12 O 0.4127(3) 0.3738(3) 0.3267(2) 0.0177(14) Uani 1 1 d . U . . .
O1 O 0.3369(3) 0.3705(3) 0.1494(3) 0.0210(15) Uani 1 1 d . U . . .
O2 O 0.4338(4) 0.3725(3) 0.2337(3) 0.0249(17) Uani 1 1 d . U . . .
C116 C 0.1924(6) 0.5033(5) 0.3698(4) 0.032(3) Uani 1 1 d . U . . .
H116 H 0.1785 0.4890 0.3360 0.038 Uiso 1 1 calc R . . . .
C82 C 0.0542(5) 0.4860(4) 0.2344(4) 0.0196(10) Uani 1 1 d . U . . .
H82 H 0.0917 0.4639 0.2520 0.04(4) Uiso 1 1 calc R . . . .
C121 C 0.3497(5) 0.6699(4) 0.4010(3) 0.0130(19) Uani 1 1 d . U . . .
C71 C 0.0773(5) 0.6726(4) 0.1316(4) 0.0142(19) Uani 1 1 d . U . . .
C41 C 0.2860(5) 0.6680(4) 0.0354(4) 0.023(2) Uani 1 1 d . U . . .
C11 C 0.2766(5) 0.3602(4) 0.0418(4) 0.022(2) Uani 1 1 d . U . . .
C61 C 0.5577(5) 0.6715(4) 0.3035(4) 0.022(2) Uani 1 1 d . U . . .
C111 C 0.2601(5) 0.5237(4) 0.3883(3) 0.0147(19) Uani 1 1 d . U . . .
C76 C 0.0572(5) 0.7009(4) 0.1710(4) 0.022(2) Uani 1 1 d . U . . .
H76 H 0.0869 0.7014 0.2045 0.026 Uiso 1 1 calc R . . . .
C81 C 0.0581(5) 0.5208(4) 0.1891(3) 0.0196(10) Uani 1 1 d . U . . .
C51B C 0.4725(8) 0.6147(7) 0.1507(7) 0.014(7) Uiso 0.5 1 d . U P A 2
C52B C 0.4701(9) 0.6406(8) 0.1044(8) 0.070(9) Uiso 0.5 1 d G U P A 2
H52B H 0.4323 0.6638 0.0894 0.084 Uiso 0.5 1 calc R . P A 2
C53B C 0.5231(12) 0.6326(10) 0.0800(7) 0.080(10) Uiso 0.5 1 d G U P A 2
H53B H 0.5214 0.6503 0.0484 0.096 Uiso 0.5 1 calc R . P A 2
C54B C 0.5784(10) 0.5987(10) 0.1019(8) 0.055(11) Uiso 0.5 1 d G U P A 2
H54B H 0.6146 0.5932 0.0853 0.066 Uiso 0.5 1 calc R . P A 2
C55B C 0.5808(8) 0.5728(8) 0.1482(8) 0.061(8) Uiso 0.5 1 d G U P A 2
H55B H 0.6186 0.5496 0.1632 0.074 Uiso 0.5 1 calc R . P A 2
C56B C 0.5278(9) 0.5808(8) 0.1726(6) 0.048(6) Uiso 0.5 1 d G U P A 2
H56B H 0.5295 0.5631 0.2042 0.058 Uiso 0.5 1 calc R . P A 2
C91 C 0.0695(5) 0.3591(4) 0.1278(4) 0.023(2) Uani 1 1 d . U . . .
C126 C 0.2883(5) 0.6971(4) 0.4013(4) 0.024(2) Uani 1 1 d . U . . .
H126 H 0.2520 0.6989 0.3709 0.029 Uiso 1 1 calc R . . . .
C112 C 0.2765(5) 0.5478(5) 0.4371(4) 0.023(2) Uani 1 1 d . U . . .
H112 H 0.3208 0.5639 0.4497 0.028 Uiso 1 1 calc R . . . .
C14 C 0.2870(6) 0.3139(5) -0.0499(5) 0.036(3) Uani 1 1 d . U . . .
H14 H 0.2902 0.2973 -0.0810 0.044 Uiso 1 1 calc R . . . .
C114 C 0.1645(6) 0.5248(5) 0.4500(5) 0.036(3) Uani 1 1 d . U . . .
H114 H 0.1337 0.5226 0.4717 0.044 Uiso 1 1 calc R . . . .
C84 C -0.0618(5) 0.5230(4) 0.2267(4) 0.0196(10) Uani 1 1 d . U . . .
H84 H -0.1011 0.5252 0.2406 0.024 Uiso 1 1 calc R . . . .
C31 C 0.5514(5) 0.3694(4) 0.3183(4) 0.023(2) Uani 1 1 d . U . . .
C86 C 0.0007(5) 0.5525(4) 0.1662(4) 0.022(2) Uani 1 1 d . U . . .
C22 C 0.5031(6) 0.3520(5) 0.1377(4) 0.028(2) Uani 1 1 d . U . . .
H22 H 0.4992 0.3244 0.1615 0.034 Uiso 1 1 calc R . . . .
C74 C -0.0506(5) 0.7275(5) 0.1125(4) 0.033(3) Uani 1 1 d . U . . .
H74 H -0.0941 0.7455 0.1060 0.040 Uiso 1 1 calc R . . . .
C124 C 0.3317(6) 0.7181(4) 0.4907(4) 0.026(2) Uani 1 1 d . U . . .
H124 H 0.3246 0.7335 0.5213 0.031 Uiso 1 1 calc R . . . .
C72 C 0.0319(5) 0.6726(4) 0.0820(4) 0.022(2) Uani 1 1 d . U . . .
H72 H 0.0443 0.6539 0.0548 0.027 Uiso 1 1 calc R . . . .
C123 C 0.3939(6) 0.6925(5) 0.4915(4) 0.034(3) Uani 1 1 d . U . . .
H123 H 0.4300 0.6915 0.5221 0.040 Uiso 1 1 calc R . . . .
C73 C -0.0307(5) 0.7000(5) 0.0733(4) 0.030(3) Uani 1 1 d . U . . .
H73 H -0.0607 0.7000 0.0398 0.036 Uiso 1 1 calc R . . . .
C101 C 0.3412(6) 0.3589(4) 0.4033(4) 0.022(2) Uani 1 1 d . U . . .
C113 C 0.2287(6) 0.5488(5) 0.4675(4) 0.030(3) Uani 1 1 d . U . . .
H113 H 0.2406 0.5660 0.5001 0.036 Uiso 1 1 calc R . . . .
C85 C -0.0584(6) 0.5537(5) 0.1854(4) 0.029(2) Uani 1 1 d . U . . .
H85 H -0.0965 0.5762 0.1694 0.034 Uiso 1 1 calc R . . . .
C23 C 0.5443(9) 0.3397(7) 0.1044(7) 0.074(5) Uani 1 1 d . U . . .
H23 H 0.5715 0.3075 0.1077 0.088 Uiso 1 1 calc R . . . .
C122 C 0.4031(5) 0.6680(4) 0.4467(4) 0.022(2) Uani 1 1 d . U . . .
H122 H 0.4454 0.6500 0.4471 0.026 Uiso 1 1 calc R . . . .
C62 C 0.5887(7) 0.6872(6) 0.2646(6) 0.056(4) Uani 1 1 d . U . . .
H62 H 0.5644 0.6808 0.2300 0.067 Uiso 1 1 calc R . . . .
C83 C -0.0072(5) 0.4886(4) 0.2483(4) 0.0196(10) Uani 1 1 d . U . . .
H83 H -0.0128 0.4649 0.2748 0.024 Uiso 1 1 calc R . . . .
C103 C 0.2899(9) 0.3443(5) 0.4755(5) 0.051(4) Uani 1 1 d . U . . .
H103 H 0.2605 0.3573 0.4958 0.062 Uiso 1 1 calc R . . . .
C115 C 0.1449(7) 0.5039(6) 0.4008(5) 0.048(4) Uani 1 1 d . U . . .
H115 H 0.0995 0.4899 0.3879 0.057 Uiso 1 1 calc R . . . .
C125 C 0.2802(6) 0.7215(5) 0.4462(4) 0.029(2) Uani 1 1 d . U . . .
H125 H 0.2387 0.7406 0.4459 0.034 Uiso 1 1 calc R . . . .
C32 C 0.5842(6) 0.3719(6) 0.3708(5) 0.042(3) Uani 1 1 d . U . . .
H32 H 0.5581 0.3842 0.3938 0.050 Uiso 1 1 calc R . . . .
C13 C 0.3429(6) 0.3146(6) -0.0104(5) 0.043(3) Uani 1 1 d . U . . .
H13 H 0.3853 0.2991 -0.0137 0.052 Uiso 1 1 calc R . . . .
C12 C 0.3384(7) 0.3383(5) 0.0359(5) 0.041(3) Uani 1 1 d . U . . .
H12 H 0.3784 0.3395 0.0638 0.050 Uiso 1 1 calc R . . . .
C102 C 0.2988(6) 0.3765(5) 0.4349(4) 0.029(2) Uani 1 1 d . U . . .
H102 H 0.2759 0.4107 0.4285 0.035 Uiso 1 1 calc R . . . .
C16 C 0.2193(6) 0.3593(5) -0.0002(4) 0.031(3) Uani 1 1 d . U . . .
H16 H 0.1767 0.3741 0.0033 0.037 Uiso 1 1 calc R . . . .
C36 C 0.5912(6) 0.3496(5) 0.2862(5) 0.038(3) Uani 1 1 d . U . . .
H36 H 0.5711 0.3454 0.2506 0.046 Uiso 1 1 calc R . . . .
C21 C 0.4678(6) 0.3993(5) 0.1401(5) 0.037(3) Uani 1 1 d . U . . .
C75 C -0.0065(6) 0.7283(5) 0.1608(4) 0.031(3) Uani 1 1 d . U . . .
H75 H -0.0193 0.7476 0.1876 0.037 Uiso 1 1 calc R . . . .
C92 C 0.0623(6) 0.3194(5) 0.0872(6) 0.045(3) Uani 1 1 d . U . . .
H92 H 0.1010 0.3117 0.0737 0.054 Uiso 1 1 calc R . . . .
C106 C 0.3709(7) 0.3071(5) 0.4142(4) 0.041(3) Uani 1 1 d . U . . .
H106 H 0.3983 0.2925 0.3932 0.049 Uiso 1 1 calc R . . . .
O40 O 0.0723(3) 0.5021(3) 0.0040(3) 0.0246(17) Uani 1 1 d . U . . .
O35 O 0.1386(3) 0.6887(3) 0.3020(3) 0.0205(14) Uani 1 1 d . U . . .
O27 O 0.2229(3) 0.5141(4) -0.0202(3) 0.045(2) Uani 1 1 d D U . . .
O31 O 0.5179(4) 0.5030(3) 0.4523(3) 0.0245(12) Uani 1 1 d . U . . .
O39 O 0.1970(4) 0.8009(3) 0.2680(3) 0.0267(16) Uani 1 1 d . U . . .
O25 O 0.6146(4) 0.5215(5) 0.3709(3) 0.052(3) Uani 1 1 d D U . . .
O29 O 0.0992(4) 0.3512(4) 0.2920(3) 0.042(2) Uani 1 1 d D U . . .
C8 C 0.5470(5) 0.5403(5) 0.4930(4) 0.0245(12) Uani 1 1 d . U . . .
H8A H 0.5564 0.5757 0.4784 0.029 Uiso 1 1 calc R . . . .
H8B H 0.5915 0.5257 0.5138 0.029 Uiso 1 1 calc R . . . .
C68 C 0.0252(5) 0.5422(4) -0.0257(4) 0.020(2) Uani 1 1 d . U . . .
H68A H 0.0099 0.5302 -0.0618 0.023 Uiso 1 1 calc R . . . .
H68B H 0.0493 0.5776 -0.0248 0.023 Uiso 1 1 calc R . . . .
O38 O 0.2407(5) 0.2523(3) 0.3214(3) 0.034(2) Uani 1 1 d . U . . .
C67 C 0.0375(5) 0.4513(5) 0.0033(4) 0.026(2) Uani 1 1 d . U . . .
H67A H 0.0698 0.4241 0.0235 0.031 Uiso 1 1 calc R . . . .
H67B H 0.0223 0.4378 -0.0324 0.031 Uiso 1 1 calc R . . . .
O36 O 0.0189(4) 0.6494(4) 0.3295(4) 0.044(2) Uani 1 1 d . U . . .
C9 C 0.5038(5) 0.4513(5) 0.4728(4) 0.0245(12) Uani 1 1 d . U . . .
H9A H 0.5475 0.4351 0.4933 0.029 Uiso 1 1 calc R . . . .
H9B H 0.4834 0.4260 0.4445 0.029 Uiso 1 1 calc R . . . .
O37 O 0.1475(4) 0.2556(4) 0.2134(4) 0.054(3) Uani 1 1 d . U . . .
C131 C 0.5290(6) 0.7984(6) 0.0359(5) 0.039(3) Uani 1 1 d . U . . .
H131 H 0.4991 0.7845 0.0554 0.047 Uiso 1 1 calc R . . . .
N1 N 0.6475(7) 0.7867(6) 0.1537(5) 0.063(4) Uani 1 1 d . U . . .
O32 O 0.7721(6) 0.4601(5) 0.2323(4) 0.063(3) Uani 1 1 d . U . . .
C50 C -0.0591(8) 0.4295(5) 0.3921(5) 0.044(3) Uani 1 1 d . U . . .
H50A H -0.0344 0.3950 0.3896 0.053 Uiso 1 1 calc R . . . .
H50B H -0.1094 0.4232 0.3787 0.053 Uiso 1 1 calc R . . . .
O33 O 0.7474(7) 0.3476(5) 0.2103(5) 0.081(4) Uani 1 1 d . U . . .
C128 C 0.1165(8) 0.6644(5) 0.4758(6) 0.050(3) Uani 1 1 d . U . . .
H128 H 0.1462 0.6515 0.4557 0.060 Uiso 1 1 calc R . . . .
C34 C 0.6920(7) 0.3401(7) 0.3594(5) 0.055(4) Uani 1 1 d . U . . .
H34 H 0.7394 0.3314 0.3733 0.066 Uiso 1 1 calc R . . . .
O26B O 0.7486(11) 0.5098(10) 0.3577(8) 0.067(6) Uiso 0.5 1 d D U P B 2
C44 C 0.3024(7) 0.7154(6) -0.0554(6) 0.049(3) Uani 1 1 d . U . . .
H44 H 0.3096 0.7308 -0.0860 0.059 Uiso 1 1 calc R . . . .
C127 C 0.0480(8) 0.6710(6) 0.4535(5) 0.050(3) Uani 1 1 d . U . . .
H127 H 0.0314 0.6639 0.4180 0.060 Uiso 1 1 calc R . . . .
C40 C 0.1309(6) 0.6319(5) 0.3158(6) 0.040(3) Uani 1 1 d . U . . .
H40A H 0.1575 0.6082 0.2979 0.048 Uiso 1 1 calc R . . . .
H40B H 0.1500 0.6272 0.3532 0.048 Uiso 1 1 calc R . . . .
C42 C 0.2404(7) 0.6557(6) -0.0128(5) 0.053(4) Uani 1 1 d . U . . .
H42 H 0.2032 0.6311 -0.0142 0.063 Uiso 1 1 calc R . . . .
C1B C 0.6294(12) 0.5006(10) 0.3243(6) 0.025(5) Uiso 0.5 1 d D U P B 2
H1BA H 0.6231 0.4606 0.3244 0.030 Uiso 0.5 1 calc R . P B 2
H1BB H 0.5932 0.5151 0.2952 0.030 Uiso 0.5 1 calc R . P B 2
C133 C 0.6269(8) 0.7957(6) 0.1101(5) 0.048(3) Uani 1 1 d . U . . .
C130 C 0.5982(7) 0.8061(6) 0.0576(5) 0.043(3) Uani 1 1 d . U . . .
C104 C 0.3209(9) 0.2964(5) 0.4870(5) 0.052(4) Uani 1 1 d . U . . .
H104 H 0.3158 0.2763 0.5160 0.063 Uiso 1 1 calc R . . . .
C95 C -0.0493(7) 0.3396(6) 0.1311(7) 0.064(5) Uani 1 1 d . U . . .
H95 H -0.0859 0.3438 0.1476 0.077 Uiso 1 1 calc R . . . .
C15 C 0.2225(7) 0.3374(6) -0.0470(5) 0.044(3) Uani 1 1 d . U . . .
H15 H 0.1836 0.3379 -0.0758 0.053 Uiso 1 1 calc R . . . .
C39 C 0.0584(7) 0.6156(6) 0.3020(5) 0.048(3) Uani 1 1 d . U . . .
H39A H 0.0544 0.5768 0.3109 0.057 Uiso 1 1 calc R . . . .
H39B H 0.0393 0.6198 0.2647 0.057 Uiso 1 1 calc R . . . .
C96 C 0.0112(6) 0.3700(6) 0.1459(5) 0.047(4) Uani 1 1 d . U . . .
H96 H 0.0128 0.3993 0.1692 0.056 Uiso 1 1 calc R . . . .
C129 C 0.1450(7) 0.6764(6) 0.5285(5) 0.044(3) Uani 1 1 d . U . . .
H129 H 0.1932 0.6730 0.5437 0.053 Uiso 1 1 calc R . . . .
C37 C 0.0974(7) 0.7231(5) 0.3259(6) 0.043(3) Uani 1 1 d . U . . .
H37A H 0.0990 0.7609 0.3135 0.052 Uiso 1 1 calc R . . . .
H37B H 0.1171 0.7230 0.3634 0.052 Uiso 1 1 calc R . . . .
O42 O 0.0802(5) 0.5004(4) 0.5484(4) 0.056(3) Uani 1 1 d . U . . .
O41 O -0.0366(5) 0.4709(4) 0.3635(4) 0.057(3) Uani 1 1 d . U . . .
O28 O 0.2887(4) 0.4932(5) -0.0996(3) 0.061(3) Uani 1 1 d D U . . .
O30B O 0.0294(12) 0.3090(11) 0.3615(9) 0.068(7) Uiso 0.5 1 d D U P C 2
C64 C 0.6887(6) 0.7209(6) 0.3235(6) 0.049(4) Uani 1 1 d . U . . .
H64 H 0.7321 0.7392 0.3307 0.059 Uiso 1 1 calc R . . . .
C137 C -0.1678(8) 0.6625(7) 0.2819(6) 0.055(4) Uani 1 1 d . U . . .
C66 C 0.5962(7) 0.6790(6) 0.3521(5) 0.051(3) Uani 1 1 d . U . . .
H66 H 0.5782 0.6673 0.3798 0.062 Uiso 1 1 calc R . . . .
C47 C 0.9251(8) 0.5224(6) 0.3663(5) 0.056(4) Uani 1 1 d . U . . .
H47A H 0.9395 0.5506 0.3448 0.067 Uiso 1 1 calc R . . . .
H47B H 0.8748 0.5162 0.3530 0.067 Uiso 1 1 calc R . . . .
C93 C -0.0001(7) 0.2923(6) 0.0672(6) 0.050(4) Uani 1 1 d . U . . .
H93 H -0.0052 0.2683 0.0389 0.059 Uiso 1 1 calc R . . . .
C33 C 0.6519(6) 0.3573(7) 0.3905(5) 0.053(4) Uani 1 1 d . U . . .
H33 H 0.6712 0.3592 0.4264 0.064 Uiso 1 1 calc R . . . .
C105 C 0.3608(8) 0.2764(5) 0.4556(5) 0.052(4) Uani 1 1 d . U . . .
H105 H 0.3816 0.2414 0.4623 0.063 Uiso 1 1 calc R . . . .
C136 C -0.1977(8) 0.6113(7) 0.2687(6) 0.058(4) Uani 1 1 d . U . . .
H136 H -0.1980 0.5857 0.2951 0.070 Uiso 1 1 calc R . . . .
C49 C -0.0435(8) 0.4485(6) 0.4473(5) 0.050(4) Uani 1 1 d . U . . .
H49A H -0.0580 0.4200 0.4685 0.060 Uiso 1 1 calc R . . . .
H49B H 0.0070 0.4541 0.4605 0.060 Uiso 1 1 calc R . . . .
C43 C 0.2489(8) 0.6787(7) -0.0580(5) 0.057(4) Uani 1 1 d . U . . .
H43 H 0.2186 0.6694 -0.0900 0.069 Uiso 1 1 calc R . . . .
C35 C 0.6634(7) 0.3354(7) 0.3077(6) 0.055(4) Uani 1 1 d . U . . .
H35 H 0.6909 0.3229 0.2858 0.066 Uiso 1 1 calc R . . . .
C48 C 0.0608(10) 0.4589(7) 0.5817(6) 0.067(5) Uani 1 1 d . U . . .
H48A H 0.0109 0.4505 0.5692 0.081 Uiso 1 1 calc R . . . .
H48B H 0.0872 0.4250 0.5801 0.081 Uiso 1 1 calc R . . . .
C132 C 0.5019(8) 0.8124(7) -0.0192(6) 0.057(4) Uani 1 1 d . U . . .
H132 H 0.4538 0.8099 -0.0352 0.068 Uiso 1 1 calc R . . . .
C6B C 0.3271(11) 0.4784(12) -0.0500(4) 0.052(6) Uiso 0.5 1 d D U P D 2
H6BA H 0.3736 0.4954 -0.0432 0.062 Uiso 0.5 1 calc R . P D 2
H6BB H 0.3333 0.4384 -0.0484 0.062 Uiso 0.5 1 calc R . P D 2
C60 C 0.8112(9) 0.4174(8) 0.2643(6) 0.072(5) Uani 1 1 d . U . . .
H60A H 0.7889 0.4085 0.2922 0.086 Uiso 1 1 calc R . . . .
H60B H 0.8587 0.4306 0.2801 0.086 Uiso 1 1 calc R . . . .
C4B C 0.6718(12) 0.4966(14) 0.4083(11) 0.068(9) Uiso 0.5 1 d D U P B 2
H4BA H 0.6642 0.5005 0.4430 0.082 Uiso 0.5 1 calc R . P B 2
H4BB H 0.6741 0.4573 0.4008 0.082 Uiso 0.5 1 calc R . P B 2
C140 C -0.1423(8) 0.6781(8) 0.3344(6) 0.062(4) Uani 1 1 d . U . . .
C138 C -0.1654(9) 0.6992(7) 0.2432(6) 0.065(4) Uani 1 1 d . U . . .
H138 H -0.1435 0.7336 0.2513 0.078 Uiso 1 1 calc R . . . .
C63 C 0.6525(7) 0.7115(7) 0.2741(6) 0.056(4) Uani 1 1 d . U . . .
H63 H 0.6715 0.7218 0.2465 0.067 Uiso 1 1 calc R . . . .
C135 C 0.7731(7) 0.5969(7) 0.2181(6) 0.059(4) Uani 1 1 d . U . . .
H135 H 0.7523 0.5622 0.2092 0.070 Uiso 1 1 calc R . . . .
C38 C 0.0240(7) 0.7043(6) 0.3143(7) 0.056(4) Uani 1 1 d . U . . .
H38A H -0.0024 0.7280 0.3323 0.067 Uiso 1 1 calc R . . . .
H38B H 0.0031 0.7076 0.2770 0.067 Uiso 1 1 calc R . . . .
C65 C 0.6609(8) 0.7032(7) 0.3627(6) 0.058(4) Uani 1 1 d . U . . .
H65 H 0.6864 0.7077 0.3973 0.069 Uiso 1 1 calc R . . . .
C134 C 0.7757(8) 0.6358(7) 0.1810(6) 0.060(4) Uani 1 1 d . U . . .
H134 H 0.7563 0.6279 0.1459 0.072 Uiso 1 1 calc R . . . .
C17B C 0.129(2) 0.3607(16) 0.3452(5) 0.076(10) Uiso 0.5 1 d D U P C 2
H17A H 0.1160 0.3975 0.3547 0.091 Uiso 0.5 1 calc R . P C 2
H17B H 0.1800 0.3587 0.3525 0.091 Uiso 0.5 1 calc R . P C 2
C139 C -0.1934(9) 0.6860(7) 0.1952(6) 0.062(5) Uani 1 1 d . U . . .
H139 H -0.1925 0.7120 0.1692 0.075 Uiso 1 1 calc R . . . .
N2 N 0.6202(7) 0.1899(9) 0.1231(6) 0.095(6) Uani 1 1 d . U . . .
C94 C -0.0545(8) 0.3012(7) 0.0897(7) 0.065(4) Uani 1 1 d . U . . .
H94 H -0.0964 0.2814 0.0776 0.078 Uiso 1 1 calc R . . . .
C18B C 0.1025(13) 0.3181(17) 0.3760(15) 0.090(11) Uiso 0.5 1 d D U P C 2
H18A H 0.1261 0.2832 0.3730 0.108 Uiso 0.5 1 calc R . P C 2
H18B H 0.1159 0.3290 0.4125 0.108 Uiso 0.5 1 calc R . P C 2
C57 C 0.7051(9) 0.4412(8) 0.2098(9) 0.088(6) Uani 1 1 d . U . . .
H57A H 0.6786 0.4697 0.1872 0.106 Uiso 1 1 calc R . . . .
H57B H 0.6808 0.4332 0.2369 0.106 Uiso 1 1 calc R . . . .
C59 C 0.8151(9) 0.3672(8) 0.2339(8) 0.078(5) Uani 1 1 d . U . . .
H59A H 0.8400 0.3754 0.2073 0.093 Uiso 1 1 calc R . . . .
H59B H 0.8414 0.3387 0.2567 0.093 Uiso 1 1 calc R . . . .
C20B C 0.0280(8) 0.3352(13) 0.2785(12) 0.051(8) Uiso 0.5 1 d D U P C 2
H20A H 0.0154 0.3240 0.2421 0.061 Uiso 0.5 1 calc R . P C 2
H20B H -0.0007 0.3673 0.2818 0.061 Uiso 0.5 1 calc R . P C 2
C5B C 0.2921(6) 0.4960(11) -0.0099(8) 0.036(6) Uiso 0.5 1 d D U P D 2
H5BA H 0.2958 0.4650 0.0141 0.043 Uiso 0.5 1 calc R . P D 2
H5BB H 0.3208 0.5257 0.0094 0.043 Uiso 0.5 1 calc R . P D 2
C46 C 0.3360(8) 0.7017(7) 0.0325(6) 0.064(4) Uani 1 1 d . U . . .
H46 H 0.3710 0.7087 0.0629 0.077 Uiso 1 1 calc R . . E 1
C25 C 0.5077(10) 0.4249(10) 0.0643(8) 0.094(6) Uani 1 1 d . U . . .
H25 H 0.5093 0.4506 0.0383 0.112 Uiso 1 1 calc R . . . .
C2B C 0.6883(13) 0.5097(17) 0.3144(11) 0.081(9) Uiso 0.5 1 d D U P B 2
H2BA H 0.6859 0.5455 0.2971 0.097 Uiso 0.5 1 calc R . P B 2
H2BB H 0.6955 0.4818 0.2897 0.097 Uiso 0.5 1 calc R . P B 2
C45 C 0.3414(10) 0.7284(8) -0.0128(7) 0.077(4) Uani 1 1 d . U . . .
H45 H 0.3748 0.7565 -0.0111 0.093 Uiso 1 1 calc R . . . .
C26 C 0.4675(9) 0.4380(8) 0.1008(7) 0.072(5) Uani 1 1 d . U . . .
H26 H 0.4420 0.4710 0.0985 0.086 Uiso 1 1 calc R . . . .
C3B C 0.7341(17) 0.5216(16) 0.4067(10) 0.072(9) Uiso 0.5 1 d D U P B 2
H3BA H 0.7721 0.5077 0.4349 0.086 Uiso 0.5 1 calc R . P B 2
H3BB H 0.7305 0.5615 0.4111 0.086 Uiso 0.5 1 calc R . P B 2
C24 C 0.5427(10) 0.3781(11) 0.0658(8) 0.099(7) Uani 1 1 d . U . . .
H24 H 0.5669 0.3709 0.0403 0.119 Uiso 1 1 calc R . . . .
C19B C 0.010(2) 0.2894(12) 0.3100(9) 0.072(9) Uiso 0.5 1 d D U P C 2
H19A H -0.0404 0.2813 0.2995 0.087 Uiso 0.5 1 calc R . P C 2
H19B H 0.0359 0.2559 0.3063 0.087 Uiso 0.5 1 calc R . P C 2
C58 C 0.7082(11) 0.3887(9) 0.1781(8) 0.092(6) Uani 1 1 d . U . . .
H58A H 0.6607 0.3753 0.1630 0.110 Uiso 1 1 calc R . . . .
H58B H 0.7300 0.3972 0.1498 0.110 Uiso 1 1 calc R . . . .
C51A C 0.4708(7) 0.6156(6) 0.1461(7) 0.024(9) Uiso 0.5 1 d . U P A 1
C56A C 0.5014(8) 0.5648(5) 0.1453(6) 0.030(5) Uiso 0.5 1 d G U P A 1
H56A H 0.4832 0.5338 0.1586 0.035 Uiso 0.5 1 calc R . P A 1
C55A C 0.5587(8) 0.5593(5) 0.1251(6) 0.036(5) Uiso 0.5 1 d G U P A 1
H55A H 0.5796 0.5245 0.1245 0.043 Uiso 0.5 1 calc R . P A 1
C54A C 0.5854(7) 0.6045(6) 0.1055(6) 0.030(7) Uiso 0.5 1 d G U P A 1
H54A H 0.6245 0.6007 0.0917 0.036 Uiso 0.5 1 calc R . P A 1
C53A C 0.5548(8) 0.6553(5) 0.1063(6) 0.029(5) Uiso 0.5 1 d G U P A 1
H53A H 0.5730 0.6863 0.0930 0.035 Uiso 0.5 1 calc R . P A 1
C52A C 0.4975(8) 0.6609(5) 0.1265(6) 0.033(5) Uiso 0.5 1 d G U P A 1
H52A H 0.4766 0.6956 0.1271 0.039 Uiso 0.5 1 calc R . P A 1
O0AA O -0.0449(10) 0.4862(8) 0.1363(8) 0.053(4) Uani 0.5 1 d . U P . .
O1AA O -0.0727(10) 0.6074(8) 0.0882(8) 0.053(4) Uani 0.5 1 d . U P . .
C0AA C 0.1830(11) 0.4873(12) -0.0641(6) 0.055(7) Uiso 0.5 1 d D U P D 2
H0AA H 0.1388 0.5073 -0.0765 0.065 Uiso 0.5 1 calc R . P D 2
H0AB H 0.1716 0.4503 -0.0541 0.065 Uiso 0.5 1 calc R . P D 2
C7B C 0.2175(6) 0.4825(12) -0.1070(8) 0.042(6) Uiso 0.5 1 d D U P D 2
H7BA H 0.2094 0.4449 -0.1205 0.050 Uiso 0.5 1 calc R . P D 2
H7BB H 0.1925 0.5071 -0.1346 0.050 Uiso 0.5 1 calc R . P D 2
O26A O 0.7488(6) 0.5414(6) 0.3566(4) 0.022(3) Uiso 0.5 1 d D U P B 1
C2A C 0.6868(8) 0.5466(9) 0.3149(6) 0.022(4) Uiso 0.5 1 d D U P B 1
H2AA H 0.6759 0.5859 0.3093 0.026 Uiso 0.5 1 calc R . P B 1
H2AB H 0.6971 0.5322 0.2833 0.026 Uiso 0.5 1 calc R . P B 1
C1A C 0.6318(14) 0.5218(13) 0.3216(6) 0.042(7) Uiso 0.5 1 d D U P B 1
H1AA H 0.6352 0.4832 0.3117 0.050 Uiso 0.5 1 calc R . P B 1
H1AB H 0.5915 0.5375 0.2965 0.050 Uiso 0.5 1 calc R . P B 1
C4A C 0.6764(7) 0.5206(9) 0.4130(6) 0.026(5) Uiso 0.5 1 d D U P B 1
H4AA H 0.6934 0.4826 0.4184 0.031 Uiso 0.5 1 calc R . P B 1
H4AB H 0.6638 0.5324 0.4446 0.031 Uiso 0.5 1 calc R . P B 1
C3A C 0.7347(11) 0.5564(9) 0.4051(7) 0.032(5) Uiso 0.5 1 d D U P B 1
H3AA H 0.7211 0.5953 0.4045 0.038 Uiso 0.5 1 calc R . P B 1
H3AB H 0.7767 0.5510 0.4334 0.038 Uiso 0.5 1 calc R . P B 1
O30A O 0.0516(9) 0.3104(8) 0.3766(7) 0.039(5) Uiso 0.5 1 d D U P C 1
C19A C 0.0385(15) 0.2805(9) 0.3297(7) 0.045(6) Uiso 0.5 1 d D U P C 1
H19C H -0.0070 0.2621 0.3238 0.054 Uiso 0.5 1 calc R . P C 1
H19D H 0.0744 0.2521 0.3322 0.054 Uiso 0.5 1 calc R . P C 1
C20A C 0.0388(10) 0.3177(10) 0.2852(10) 0.040(7) Uiso 0.5 1 d D U P C 1
H20C H 0.0346 0.2951 0.2542 0.048 Uiso 0.5 1 calc R . P C 1
H20D H -0.0025 0.3416 0.2793 0.048 Uiso 0.5 1 calc R . P C 1
C17A C 0.1097(13) 0.3781(8) 0.3403(5) 0.026(5) Uiso 0.5 1 d D U P C 1
H17C H 0.0700 0.4027 0.3396 0.031 Uiso 0.5 1 calc R . P C 1
H17D H 0.1521 0.4006 0.3463 0.031 Uiso 0.5 1 calc R . P C 1
C18A C 0.1165(10) 0.3379(10) 0.3835(8) 0.032(5) Uiso 0.5 1 d D U P C 1
H18C H 0.1537 0.3113 0.3831 0.039 Uiso 0.5 1 calc R . P C 1
H18D H 0.1283 0.3572 0.4168 0.039 Uiso 0.5 1 calc R . P C 1
C5A C 0.2949(5) 0.5239(11) -0.0094(6) 0.035(5) Uiso 0.5 1 d D U P D 1
H5AA H 0.3192 0.4962 0.0154 0.042 Uiso 0.5 1 calc R . P D 1
H5AB H 0.3048 0.5601 0.0070 0.042 Uiso 0.5 1 calc R . P D 1
C6A C 0.3233(10) 0.5222(9) -0.0556(5) 0.032(5) Uiso 0.5 1 d D U P D 1
H6AA H 0.3277 0.5604 -0.0662 0.039 Uiso 0.5 1 calc R . P D 1
H6AB H 0.3708 0.5072 -0.0447 0.039 Uiso 0.5 1 calc R . P D 1
C1 C 0.1909(9) 0.5250(9) -0.0721(4) 0.024(4) Uiso 0.5 1 d D U P D 1
H1A H 0.1802 0.5645 -0.0738 0.029 Uiso 0.5 1 calc R . P D 1
H1B H 0.1458 0.5059 -0.0795 0.029 Uiso 0.5 1 calc R . P D 1
C7A C 0.2206(9) 0.5135(16) -0.1166(7) 0.073(9) Uiso 0.5 1 d D U P D 1
H7AA H 0.1913 0.4864 -0.1394 0.088 Uiso 0.5 1 calc R . P D 1
H7AB H 0.2209 0.5474 -0.1365 0.088 Uiso 0.5 1 calc R . P D 1

loop_
_atom_site_aniso_label
_atom_site_aniso_U_11
_atom_site_aniso_U_22
_atom_site_aniso_U_33
_atom_site_aniso_U_23
_atom_site_aniso_U_13
_atom_site_aniso_U_12
Cu1 0.0125(5) 0.0112(5) 0.0103(5) 0.0003(5) 0.0017(4) -0.0008(5)
Cu2 0.0122(5) 0.0107(5) 0.0098(5) 0.0000(5) 0.0013(4) -0.0009(5)
Cu3 0.0098(5) 0.0096(5) 0.0077(5) -0.0002(4) 0.0017(4) -0.0009(4)
Cu4 0.0103(5) 0.0101(5) 0.0090(5) -0.0005(5) 0.0030(4) -0.0007(4)
Si11 0.0088(11) 0.0103(11) 0.0082(11) -0.0006(10) 0.0006(9) 0.0007(10)
Si8 0.0084(11) 0.0112(11) 0.0074(10) -0.0007(10) 0.0020(9) -0.0006(10)
Si12 0.0109(12) 0.0126(12) 0.0083(11) -0.0020(9) 0.0037(9) -0.0024(10)
Si7 0.0097(11) 0.0131(12) 0.0067(11) 0.0014(9) 0.0011(9) -0.0003(10)
Si5 0.0129(12) 0.0125(12) 0.0129(12) 0.0005(10) 0.0045(10) -0.0013(10)
Si6 0.0100(12) 0.0133(13) 0.0141(12) -0.0041(10) 0.0044(10) -0.0033(10)
Si1 0.0129(12) 0.0164(13) 0.0146(13) -0.0064(11) 0.0022(10) 0.0021(10)
Si3 0.0159(13) 0.0157(13) 0.0095(12) -0.0003(10) 0.0005(10) 0.0047(11)
Si9 0.0140(12) 0.0138(13) 0.0133(12) -0.0066(10) 0.0040(10) -0.0045(10)
Si4 0.0122(12) 0.0129(13) 0.0123(12) 0.0049(10) 0.0043(10) 0.0006(10)
Si2 0.0123(12) 0.0136(12) 0.0115(12) 0.0009(10) 0.0024(9) 0.0003(10)
Si10 0.0196(13) 0.0102(12) 0.0129(12) 0.0038(10) 0.0056(10) 0.0049(10)
Na1 0.0154(18) 0.026(2) 0.0072(16) -0.0030(16) 0.0004(14) 0.0057(17)
Na2 0.0089(16) 0.024(2) 0.0098(16) -0.0006(16) 0.0013(13) 0.0019(16)
Na3 0.0138(18) 0.0141(17) 0.0150(18) 0.0005(15) 0.0012(14) 0.0009(15)
Na4 0.024(2) 0.0148(19) 0.027(2) 0.0036(17) 0.0098(17) -0.0021(16)
O8 0.012(3) 0.010(3) 0.011(3) 0.002(3) 0.000(2) 0.000(2)
O6 0.013(3) 0.015(3) 0.012(3) 0.001(3) 0.001(3) 0.000(3)
O10 0.013(3) 0.014(3) 0.016(3) 0.001(3) 0.003(3) 0.000(3)
O22 0.021(3) 0.008(3) 0.005(3) -0.001(3) 0.001(2) 0.000(3)
O15 0.0053(19) 0.026(2) 0.0047(19) 0.0001(18) 0.0012(15) 0.0006(17)
O18 0.008(3) 0.008(3) 0.011(3) 0.000(3) -0.003(2) 0.002(2)
O20 0.017(3) 0.009(3) 0.015(3) -0.002(3) 0.004(3) 0.000(3)
O24 0.0053(19) 0.026(2) 0.0047(19) 0.0001(18) 0.0012(15) 0.0006(17)
O17 0.019(3) 0.012(3) 0.015(3) -0.003(3) 0.008(3) -0.003(3)
O16 0.010(3) 0.012(3) 0.016(3) -0.003(3) 0.000(2) 0.001(2)
O23 0.008(3) 0.012(3) 0.015(3) -0.001(3) 0.002(2) -0.001(2)
O19 0.016(3) 0.013(3) 0.004(3) 0.002(2) 0.001(2) -0.002(3)
O3 0.018(3) 0.013(3) 0.013(3) -0.002(3) 0.000(3) 0.003(3)
O21 0.022(3) 0.014(3) 0.012(3) 0.000(3) 0.005(3) 0.004(3)
O9 0.017(3) 0.013(3) 0.016(3) -0.002(3) 0.004(3) -0.005(3)
O7 0.014(3) 0.013(3) 0.018(3) 0.006(3) 0.004(3) -0.001(3)
O5 0.018(3) 0.017(3) 0.011(3) 0.000(3) 0.003(3) 0.002(3)
O11 0.019(3) 0.018(3) 0.024(4) -0.006(3) 0.008(3) -0.002(3)
O13 0.014(3) 0.015(3) 0.020(3) 0.008(3) 0.003(3) -0.003(3)
O4 0.023(3) 0.014(3) 0.012(3) 0.003(2) -0.008(2) 0.003(2)
O14 0.019(3) 0.016(3) 0.012(3) -0.001(3) 0.002(3) -0.011(3)
O12 0.023(4) 0.012(3) 0.020(3) 0.001(3) 0.010(3) 0.008(3)
O1 0.015(3) 0.018(4) 0.025(4) -0.006(3) -0.005(3) 0.003(3)
O2 0.048(5) 0.011(3) 0.013(3) 0.001(3) 0.003(3) 0.009(3)
C116 0.026(5) 0.052(8) 0.019(5) -0.016(5) 0.008(4) -0.017(5)
C82 0.015(2) 0.030(3) 0.015(2) 0.003(2) 0.0069(18) 0.001(2)
C121 0.012(4) 0.015(5) 0.014(4) 0.001(4) 0.006(4) -0.005(4)
C71 0.011(4) 0.018(5) 0.015(4) 0.009(4) 0.006(4) 0.000(4)
C41 0.027(5) 0.027(5) 0.019(5) 0.008(4) 0.012(4) 0.009(4)
C11 0.018(5) 0.024(5) 0.024(5) -0.012(4) 0.003(4) -0.007(4)
C61 0.017(5) 0.023(5) 0.031(6) -0.012(4) 0.015(4) -0.006(4)
C111 0.017(4) 0.017(5) 0.014(4) -0.003(4) 0.011(4) 0.001(4)
C76 0.031(6) 0.019(5) 0.015(5) 0.007(4) 0.005(4) 0.008(4)
C81 0.015(2) 0.030(3) 0.015(2) 0.003(2) 0.0069(18) 0.001(2)
C91 0.020(5) 0.014(5) 0.033(6) -0.005(4) 0.005(4) -0.002(4)
C126 0.017(5) 0.022(5) 0.034(6) -0.013(5) 0.007(4) -0.007(4)
C112 0.021(5) 0.034(6) 0.017(5) -0.012(5) 0.008(4) -0.009(5)
C14 0.040(7) 0.040(7) 0.038(7) -0.023(6) 0.027(6) -0.014(6)
C114 0.035(6) 0.047(7) 0.034(6) -0.001(6) 0.023(5) 0.003(6)
C84 0.015(2) 0.030(3) 0.015(2) 0.003(2) 0.0069(18) 0.001(2)
C31 0.024(5) 0.021(5) 0.026(5) 0.009(4) 0.010(4) 0.011(4)
C86 0.010(4) 0.030(6) 0.022(5) -0.002(4) 0.001(4) -0.002(4)
C22 0.030(6) 0.033(6) 0.025(5) -0.005(5) 0.014(5) -0.002(5)
C74 0.017(5) 0.054(7) 0.031(6) 0.017(6) 0.008(5) 0.013(5)
C124 0.030(6) 0.036(6) 0.016(5) -0.008(5) 0.014(4) -0.005(5)
C72 0.020(5) 0.029(6) 0.017(5) 0.011(4) 0.003(4) -0.002(4)
C123 0.034(6) 0.047(7) 0.016(5) -0.010(5) -0.004(5) -0.014(6)
C73 0.017(5) 0.043(7) 0.025(6) 0.017(5) -0.003(4) 0.004(5)
C101 0.033(6) 0.021(5) 0.010(5) 0.001(4) 0.001(4) 0.003(4)
C113 0.031(6) 0.043(7) 0.022(5) -0.009(5) 0.018(5) -0.005(5)
C85 0.021(5) 0.032(6) 0.033(6) 0.000(5) 0.007(5) 0.005(5)
C23 0.071(10) 0.082(11) 0.095(12) -0.008(10) 0.072(10) 0.009(9)
C122 0.023(5) 0.021(5) 0.024(5) -0.006(4) 0.011(4) -0.007(4)
C62 0.041(8) 0.079(10) 0.048(8) 0.030(8) 0.013(6) -0.022(7)
C83 0.015(2) 0.030(3) 0.015(2) 0.003(2) 0.0069(18) 0.001(2)
C103 0.105(11) 0.019(6) 0.042(7) 0.000(6) 0.041(8) -0.005(7)
C115 0.033(7) 0.076(10) 0.041(7) -0.018(7) 0.023(6) -0.021(6)
C125 0.031(6) 0.032(6) 0.029(6) -0.011(5) 0.018(5) -0.006(5)
C32 0.019(6) 0.071(9) 0.036(7) 0.019(6) 0.008(5) 0.004(6)
C13 0.030(6) 0.056(8) 0.050(8) -0.026(7) 0.024(6) -0.003(6)
C12 0.036(7) 0.050(8) 0.042(7) -0.024(6) 0.017(6) -0.002(6)
C102 0.041(6) 0.029(6) 0.021(5) 0.001(5) 0.013(5) 0.008(5)
C16 0.025(6) 0.044(7) 0.033(6) -0.009(5) 0.024(5) -0.009(5)
C36 0.041(7) 0.041(7) 0.041(7) 0.013(6) 0.025(6) 0.023(6)
C21 0.028(6) 0.042(7) 0.049(7) 0.004(6) 0.023(6) -0.004(5)
C75 0.027(6) 0.041(7) 0.031(6) 0.007(5) 0.020(5) 0.013(5)
C92 0.024(6) 0.043(8) 0.064(9) -0.034(7) 0.003(6) -0.007(5)
C106 0.068(9) 0.036(7) 0.027(6) 0.006(5) 0.027(6) 0.021(6)
O40 0.012(3) 0.041(5) 0.018(3) -0.005(3) -0.003(3) 0.002(3)
O35 0.022(4) 0.013(3) 0.031(4) -0.002(3) 0.016(3) -0.004(3)
O27 0.020(4) 0.105(7) 0.013(4) -0.004(5) 0.007(3) 0.005(5)
O31 0.023(2) 0.039(3) 0.014(2) 0.000(2) 0.011(2) 0.003(2)
O39 0.033(4) 0.021(4) 0.035(4) 0.003(3) 0.024(3) 0.004(3)
O25 0.019(4) 0.122(8) 0.015(4) 0.007(5) 0.006(3) 0.014(5)
O29 0.028(4) 0.062(6) 0.041(5) -0.019(4) 0.016(4) -0.018(4)
C8 0.023(2) 0.039(3) 0.014(2) 0.000(2) 0.011(2) 0.003(2)
C68 0.007(3) 0.029(4) 0.024(4) 0.003(4) 0.006(3) 0.000(3)
O38 0.060(5) 0.024(4) 0.024(4) 0.007(3) 0.023(4) 0.010(4)
C67 0.020(4) 0.034(5) 0.029(4) -0.002(4) 0.018(4) 0.006(4)
O36 0.039(5) 0.036(5) 0.071(6) 0.000(4) 0.037(5) -0.006(4)
C9 0.023(2) 0.039(3) 0.014(2) 0.000(2) 0.011(2) 0.003(2)
O37 0.026(5) 0.024(5) 0.097(8) -0.023(5) -0.014(5) -0.002(4)
C131 0.034(6) 0.055(8) 0.030(6) -0.008(6) 0.015(5) -0.007(6)
N1 0.050(8) 0.093(11) 0.046(8) 0.021(7) 0.013(6) 0.012(7)
O32 0.056(6) 0.073(8) 0.062(7) 0.004(6) 0.016(5) -0.010(6)
C50 0.056(8) 0.037(7) 0.044(7) 0.005(6) 0.022(6) -0.001(6)
O33 0.093(9) 0.072(8) 0.082(9) -0.013(7) 0.032(7) -0.004(7)
C128 0.056(9) 0.033(7) 0.064(9) -0.005(7) 0.018(7) 0.002(6)
C34 0.037(7) 0.083(11) 0.042(8) 0.025(8) 0.005(6) 0.005(7)
C44 0.043(6) 0.068(8) 0.047(5) 0.021(5) 0.031(4) 0.008(5)
C127 0.060(9) 0.062(9) 0.030(7) -0.002(7) 0.014(6) 0.003(7)
C40 0.040(7) 0.026(6) 0.068(9) -0.006(6) 0.038(7) 0.005(5)
C42 0.051(8) 0.070(10) 0.034(7) 0.021(7) 0.004(6) -0.025(7)
C133 0.056(9) 0.052(9) 0.035(7) -0.001(6) 0.012(6) 0.012(7)
C130 0.039(7) 0.044(8) 0.040(7) -0.002(6) 0.002(6) 0.006(6)
C104 0.104(11) 0.033(7) 0.032(7) 0.010(6) 0.043(8) 0.010(7)
C95 0.033(7) 0.054(9) 0.108(13) -0.034(9) 0.024(8) -0.018(7)
C15 0.043(7) 0.064(9) 0.029(6) -0.016(6) 0.014(6) -0.023(7)
C39 0.055(8) 0.047(8) 0.053(8) -0.014(7) 0.035(7) -0.012(7)
C96 0.028(6) 0.067(9) 0.048(8) -0.029(7) 0.016(6) -0.022(6)
C129 0.049(8) 0.051(8) 0.042(7) 0.000(6) 0.029(6) 0.004(7)
C37 0.041(7) 0.033(6) 0.074(9) -0.002(6) 0.046(7) -0.003(6)
O42 0.065(6) 0.072(8) 0.038(5) 0.005(5) 0.024(5) -0.010(5)
O41 0.060(6) 0.058(7) 0.068(7) 0.009(5) 0.045(6) -0.002(5)
O28 0.035(5) 0.115(9) 0.035(5) -0.020(5) 0.011(4) -0.006(5)
C64 0.023(6) 0.048(8) 0.080(10) -0.031(7) 0.021(6) -0.019(6)
C137 0.043(8) 0.066(10) 0.053(9) -0.001(8) 0.010(7) 0.010(7)
C66 0.045(5) 0.066(6) 0.045(5) -0.004(5) 0.017(4) -0.017(5)
C47 0.062(9) 0.058(10) 0.044(8) 0.027(8) 0.005(7) -0.003(8)
C93 0.034(7) 0.047(8) 0.061(9) -0.021(7) -0.001(6) -0.005(6)
C33 0.026(6) 0.094(11) 0.036(7) 0.033(7) 0.004(6) 0.008(7)
C105 0.086(10) 0.028(7) 0.049(8) 0.019(6) 0.028(8) 0.020(7)
C136 0.052(9) 0.084(12) 0.039(8) 0.019(8) 0.012(7) 0.024(8)
C49 0.071(10) 0.047(8) 0.035(7) 0.003(6) 0.018(7) 0.009(7)
C43 0.060(7) 0.086(9) 0.028(6) 0.027(6) 0.014(5) -0.003(7)
C35 0.040(8) 0.068(10) 0.062(9) 0.012(8) 0.023(7) 0.026(7)
C48 0.083(12) 0.061(10) 0.061(10) 0.001(8) 0.024(9) -0.025(9)
C132 0.048(8) 0.078(11) 0.048(8) -0.004(8) 0.018(7) -0.011(8)
C60 0.057(9) 0.100(13) 0.053(9) -0.002(9) 0.003(8) -0.003(9)
C140 0.048(9) 0.096(13) 0.045(9) -0.013(9) 0.017(7) 0.007(9)
C138 0.070(10) 0.068(11) 0.049(9) 0.004(8) -0.001(8) -0.020(8)
C63 0.034(7) 0.065(10) 0.066(10) 0.023(8) 0.009(7) -0.013(7)
C135 0.038(8) 0.073(11) 0.061(10) 0.022(8) 0.006(7) -0.003(7)
C38 0.041(8) 0.056(9) 0.081(10) 0.013(8) 0.033(7) 0.013(7)
C65 0.053(6) 0.069(6) 0.051(6) -0.010(5) 0.013(5) -0.015(5)
C134 0.060(9) 0.087(12) 0.032(7) 0.013(8) 0.007(7) 0.016(9)
C139 0.077(11) 0.070(11) 0.040(8) -0.007(8) 0.014(8) -0.042(9)
N2 0.049(8) 0.177(19) 0.054(9) 0.024(11) 0.002(7) -0.035(10)
C94 0.054(6) 0.066(6) 0.074(6) -0.016(5) 0.011(5) -0.012(5)
C57 0.059(10) 0.089(13) 0.119(15) 0.040(12) 0.026(10) 0.007(10)
C59 0.061(10) 0.075(12) 0.094(13) -0.004(10) 0.014(10) 0.011(9)
C46 0.060(5) 0.075(6) 0.055(5) 0.019(4) 0.012(4) -0.024(4)
C25 0.077(12) 0.141(17) 0.084(12) 0.051(12) 0.060(10) 0.008(12)
C45 0.077(6) 0.090(6) 0.065(5) 0.023(4) 0.016(4) -0.022(5)
C26 0.067(10) 0.081(12) 0.081(11) 0.048(9) 0.045(9) 0.010(9)
C24 0.069(11) 0.153(19) 0.098(13) 0.020(13) 0.066(11) 0.015(12)
C58 0.089(13) 0.088(14) 0.080(13) 0.021(11) -0.014(11) -0.008(11)
O0AA 0.048(8) 0.048(8) 0.060(9) 0.010(7) 0.004(7) -0.004(7)
O1AA 0.048(8) 0.048(8) 0.060(9) 0.010(7) 0.004(7) -0.004(7)

loop_
_atom_type_symbol
_atom_type_description
_atom_type_scat_dispersion_real
_atom_type_scat_dispersion_imag
_atom_type_scat_source
C C 0.0033 0.0016 'International Tables Vol C Tables 4.2.6.8 and 6.1.1.4'
H H 0.0000 0.0000 'International Tables Vol C Tables 4.2.6.8 and 6.1.1.4'
Cu Cu 0.3201 1.2651 'International Tables Vol C Tables 4.2.6.8 and 6.1.1.4'
N N 0.0061 0.0033 'International Tables Vol C Tables 4.2.6.8 and 6.1.1.4'
Na Na 0.0362 0.0249 'International Tables Vol C Tables 4.2.6.8 and 6.1.1.4'
O O 0.0106 0.0060 'International Tables Vol C Tables 4.2.6.8 and 6.1.1.4'
Si Si 0.0817 0.0704 'International Tables Vol C Tables 4.2.6.8 and 6.1.1.4'

loop_
_geom_angle_atom_site_label_1
_geom_angle_atom_site_label_2
_geom_angle_atom_site_label_3
_geom_angle
_geom_angle_site_symmetry_1
_geom_angle_site_symmetry_3
Cu2 Cu1 Na2 163.04(8) . .
O8 Cu1 Cu2 40.64(17) . .
O8 Cu1 Na2 134.97(19) . .
O6 Cu1 Cu2 134.8(2) . .
O6 Cu1 Na2 48.8(2) . .
O6 Cu1 O8 94.5(3) . .
O6 Cu1 O4 169.0(3) . .
O3 Cu1 Cu2 133.8(2) . .
O3 Cu1 Na2 48.1(2) . .
O3 Cu1 O8 172.5(3) . .
O3 Cu1 O6 91.5(3) . .
O3 Cu1 O4 94.3(3) . .
O4 Cu1 Cu2 40.00(19) . .
O4 Cu1 Na2 140.0(2) . .
O4 Cu1 O8 80.6(2) . .
Cu1 Cu2 Na1 164.08(8) . .
O8 Cu2 Cu1 40.53(18) . .
O8 Cu2 Na1 134.86(19) . .
O10 Cu2 Cu1 134.5(2) . .
O10 Cu2 Na1 48.8(2) . .
O10 Cu2 O8 94.6(3) . .
O10 Cu2 O4 167.2(3) . .
O5 Cu2 Cu1 134.4(2) . .
O5 Cu2 Na1 47.3(2) . .
O5 Cu2 O8 171.6(3) . .
O5 Cu2 O10 91.1(3) . .
O5 Cu2 O4 95.0(3) . .
O4 Cu2 Cu1 40.29(18) . .
O4 Cu2 Na1 140.6(2) . .
O4 Cu2 O8 80.7(2) . .
Cu4 Cu3 Na3 165.17(7) . .
O22 Cu3 Cu4 39.02(18) . .
O22 Cu3 Na3 139.31(19) . .
O18 Cu3 Cu4 38.72(17) . .
O18 Cu3 Na3 140.07(19) . .
O18 Cu3 O22 77.6(2) . .
O23 Cu3 Cu4 132.9(2) . .
O23 Cu3 Na3 45.9(2) . .
O23 Cu3 O22 94.7(3) . .
O23 Cu3 O18 170.5(3) . .
O19 Cu3 Cu4 133.36(19) . .
O19 Cu3 Na3 45.8(2) . .
O19 Cu3 O22 170.7(3) . .
O19 Cu3 O18 95.5(3) . .
O19 Cu3 O23 91.5(2) . .
Cu3 Cu4 Na4 167.22(8) . .
O22 Cu4 Cu3 39.08(18) . .
O22 Cu4 Na4 140.59(19) . .
O18 Cu4 Cu3 38.92(18) . .
O18 Cu4 Na4 139.50(19) . .
O18 Cu4 O22 77.8(2) . .
O20 Cu4 Cu3 133.35(19) . .
O20 Cu4 Na4 46.7(2) . .
O20 Cu4 O22 94.9(3) . .
O20 Cu4 O18 171.6(3) . .
O20 Cu4 O17 92.2(3) . .
O17 Cu4 Cu3 133.3(2) . .
O17 Cu4 Na4 45.8(2) . .
O17 Cu4 O22 172.1(3) . .
O17 Cu4 O18 94.9(3) . .
O22 Si11 Na1 104.2(2) . .
O22 Si11 O21 109.4(3) . .
O22 Si11 C111 112.7(4) . .
O24 Si11 Na1 49.7(2) . .
O24 Si11 O22 109.3(3) . .
O24 Si11 O21 106.2(3) . .
O24 Si11 C111 110.3(4) . .
O21 Si11 Na1 61.3(2) . .
O21 Si11 C111 108.8(4) . .
C111 Si11 Na1 142.8(3) . .
O15 Si8 Na2 53.7(2) . .
O15 Si8 O18 109.4(3) . .
O15 Si8 O16 104.8(3) . .
O15 Si8 C81 109.8(4) . .
O18 Si8 Na2 102.5(2) . .
O18 Si8 O16 109.8(3) . .
O18 Si8 C81 113.4(4) . .
O16 Si8 Na2 56.8(2) . .
O16 Si8 C81 109.3(4) . .
C81 Si8 Na2 144.1(3) . .
O24 Si12 C121 106.5(4) . .
O23 Si12 O24 108.8(3) . .
O23 Si12 O14 114.2(3) . .
O23 Si12 C121 113.8(4) . .
O14 Si12 O24 107.5(3) . .
O14 Si12 C121 105.5(4) . .
O15 Si7 C71 106.5(4) . .
O19 Si7 O15 110.5(3) . .
O19 Si7 O13 114.6(3) . .
O19 Si7 C71 112.8(4) . .
O13 Si7 O15 106.1(3) . .
O13 Si7 C71 105.6(4) . .
O8 Si5 O9 109.6(3) . .
O8 Si5 O7 110.1(3) . .
O8 Si5 C51B 111.1(6) . .
O8 Si5 C51A 111.9(5) . .
O9 Si5 O7 107.5(3) . .
O9 Si5 C51B 108.4(6) . .
O9 Si5 C51A 110.7(6) . .
O7 Si5 C51B 110.2(6) . .
O7 Si5 C51A 106.9(6) . .
O10 Si6 Na1 35.5(2) . .
O10 Si6 O9 110.8(3) . .
O10 Si6 O14 110.7(3) . .
O10 Si6 C61 114.4(4) . .
O9 Si6 Na1 141.2(3) . .
O9 Si6 O14 105.9(4) . .
O9 Si6 C61 107.2(4) . .
O14 Si6 Na1 81.6(2) . .
O14 Si6 C61 107.5(4) . .
C61 Si6 Na1 106.5(4) . .
O3 Si1 Na2 32.9(2) . .
O3 Si1 O11 112.3(4) . .
O3 Si1 O1 111.9(4) . .
O3 Si1 C11 113.1(4) . .
O11 Si1 Na2 87.7(3) . .
O11 Si1 O1 105.0(4) . .
O11 Si1 C11 105.7(4) . .
O1 Si1 Na2 142.5(3) . .
O1 Si1 C11 108.2(4) . .
C11 Si1 Na2 101.6(4) . .
O5 Si3 Na1 31.4(2) . .
O5 Si3 O12 112.0(3) . .
O5 Si3 O2 111.7(4) . .
O5 Si3 C31 109.9(4) . .
O12 Si3 Na1 92.4(3) . .
O12 Si3 O2 106.8(4) . .
O12 Si3 C31 108.4(4) . .
O2 Si3 Na1 142.8(3) . .
O2 Si3 C31 107.8(4) . .
C31 Si3 Na1 95.2(4) . .
O17 Si9 O16 110.9(3) . .
O17 Si9 O11 113.2(4) . .
O17 Si9 C91 114.3(4) . .
O16 Si9 C91 106.4(4) . .
O11 Si9 O16 107.4(3) . .
O11 Si9 C91 104.1(4) . .
O6 Si4 Na2 34.4(2) . .
O6 Si4 O7 111.3(3) . .
O6 Si4 O13 111.4(3) . .
O6 Si4 C41 113.4(4) . .
O7 Si4 Na2 141.5(3) . .
O7 Si4 C41 107.2(4) . .
O13 Si4 Na2 83.5(2) . .
O13 Si4 O7 106.1(4) . .
O13 Si4 C41 107.1(4) . .
C41 Si4 Na2 105.1(4) . .
O4 Si2 O1 109.7(4) . .
O4 Si2 O2 110.5(4) . .
O4 Si2 C21 114.4(5) . .
O1 Si2 C21 105.6(5) . .
O2 Si2 O1 106.0(4) . .
O2 Si2 C21 110.1(5) . .
O20 Si10 O21 111.4(3) . .
O20 Si10 O12 112.8(3) . .
O20 Si10 C101 111.7(4) . .
O21 Si10 O12 108.0(4) . .
O21 Si10 C101 106.2(4) . .
O12 Si10 C101 106.4(4) . .
Cu2 Na1 Si11 74.20(8) . .
Cu2 Na1 Si6 58.44(8) . .
Cu2 Na1 Si3 57.60(8) . .
Si11 Na1 Si6 89.10(10) . .
Si11 Na1 Si3 84.42(10) . .
Si6 Na1 Si3 114.98(11) . .
O10 Na1 Cu2 37.40(16) . .
O10 Na1 Si11 90.35(18) . .
O10 Na1 Si6 23.19(16) . .
O10 Na1 Si3 92.07(19) . .
O10 Na1 O24 80.6(2) . .
O10 Na1 O21 112.6(2) . .
O10 Na1 O31 156.4(3) . .
O10 Na1 O25 90.0(3) . .
O24 Na1 Cu2 82.12(16) . .
O24 Na1 Si11 28.08(15) . .
O24 Na1 Si6 70.02(17) . .
O24 Na1 Si3 110.94(19) . .
O24 Na1 O21 56.33(19) . .
O21 Na1 Cu2 83.55(15) . .
O21 Na1 Si11 30.13(14) . .
O21 Na1 Si6 117.65(17) . .
O21 Na1 Si3 64.83(15) . .
O5 Na1 Cu2 37.07(17) . .
O5 Na1 Si11 83.44(19) . .
O5 Na1 Si6 93.88(19) . .
O5 Na1 Si3 21.10(17) . .
O5 Na1 O10 71.0(2) . .
O5 Na1 O24 104.9(2) . .
O5 Na1 O21 73.5(2) . .
O5 Na1 O31 132.5(3) . .
O5 Na1 O25 97.3(3) . .
O31 Na1 Cu2 162.4(2) . .
O31 Na1 Si11 91.8(2) . .
O31 Na1 Si6 133.4(2) . .
O31 Na1 Si3 111.5(2) . .
O31 Na1 O24 90.4(2) . .
O31 Na1 O21 79.1(2) . .
O25 Na1 Cu2 106.4(2) . .
O25 Na1 Si11 179.3(3) . .
O25 Na1 Si6 90.9(3) . .
O25 Na1 Si3 96.2(3) . .
O25 Na1 O24 151.4(4) . .
O25 Na1 O21 150.1(3) . .
O25 Na1 O31 87.7(3) . .
Cu1 Na2 Si8 75.55(8) . .
Cu1 Na2 Si1 58.12(8) . .
Cu1 Na2 Si4 58.47(8) . .
Cu1 Na2 C5B 80.5(3) . .
Cu1 Na2 C5A 79.6(3) . .
Si8 Na2 Si1 86.24(10) . .
Si8 Na2 Si4 88.34(10) . .
Si4 Na2 Si1 115.64(11) . .
O6 Na2 Cu1 37.85(16) . .
O6 Na2 Si8 90.07(18) . .
O6 Na2 Si1 93.36(19) . .
O6 Na2 Si4 22.53(16) . .
O6 Na2 O15 79.8(2) . .
O6 Na2 O16 113.5(2) . .
O6 Na2 O40 152.2(3) . .
O6 Na2 O27 89.8(3) . .
O6 Na2 C5B 75.5(5) . .
O6 Na2 C5A 67.1(4) . .
O15 Na2 Cu1 83.88(15) . .
O15 Na2 Si8 28.93(15) . .
O15 Na2 Si1 113.66(18) . .
O15 Na2 Si4 68.82(16) . .
O15 Na2 O16 56.90(19) . .
O15 Na2 C5B 154.6(5) . .
O15 Na2 C5A 143.3(5) . .
O16 Na2 Cu1 85.72(16) . .
O16 Na2 Si8 30.26(14) . .
O16 Na2 Si1 67.17(15) . .
O16 Na2 Si4 117.42(17) . .
O16 Na2 C5B 140.6(5) . .
O16 Na2 C5A 151.8(5) . .
O3 Na2 Cu1 37.57(16) . .
O3 Na2 Si8 87.07(19) . .
O3 Na2 Si1 21.74(17) . .
O3 Na2 Si4 93.97(19) . .
O3 Na2 O6 71.6(2) . .
O3 Na2 O15 109.0(2) . .
O3 Na2 O16 77.8(2) . .
O3 Na2 O40 136.1(3) . .
O3 Na2 O27 93.0(3) . .
O3 Na2 C5B 68.9(4) . .
O3 Na2 C5A 75.9(5) . .
O40 Na2 Cu1 166.6(2) . .
O40 Na2 Si8 93.4(2) . .
O40 Na2 Si1 114.4(2) . .
O40 Na2 Si4 129.9(2) . .
O40 Na2 O15 90.0(2) . .
O40 Na2 O16 80.9(2) . .
O40 Na2 C5B 109.1(4) . .
O40 Na2 C5A 111.8(3) . .
O27 Na2 Cu1 104.4(2) . .
O27 Na2 Si8 179.8(3) . .
O27 Na2 Si1 93.9(3) . .
O27 Na2 Si4 91.5(3) . .
O27 Na2 O15 150.9(3) . .
O27 Na2 O16 149.9(3) . .
O27 Na2 O40 86.7(3) . .
O27 Na2 C5B 25.2(3) . .
O27 Na2 C5A 25.2(2) . .
C5B Na2 Si8 154.7(3) . .
C5B Na2 Si1 74.3(4) . .
C5B Na2 Si4 85.9(5) . .
C5A Na2 Si8 154.7(3) . .
C5A Na2 Si1 84.6(5) . .
C5A Na2 Si4 74.6(4) . .
Cu3 Na3 Na4 142.59(13) . 2
O23 Na3 Cu3 36.14(16) . .
O23 Na3 Na4 127.2(2) . 2
O23 Na3 O35 91.0(2) . .
O23 Na3 O39 146.5(3) . .
O23 Na3 O38 121.2(3) . 2
O23 Na3 O37 83.2(3) . 2
O19 Na3 Cu3 35.93(16) . .
O19 Na3 Na4 129.6(2) . 2
O19 Na3 O23 71.9(2) . .
O19 Na3 O35 91.9(2) . .
O19 Na3 O39 140.3(3) . .
O19 Na3 O38 84.3(2) . 2
O19 Na3 O37 129.2(3) . 2
O35 Na3 Cu3 89.40(17) . .
O35 Na3 Na4 127.9(2) . 2
O35 Na3 O38 144.0(3) . 2
O35 Na3 O37 132.9(3) . 2
O39 Na3 Cu3 169.8(2) . .
O39 Na3 Na4 47.24(17) . 2
O39 Na3 O35 81.0(2) . .
O39 Na3 O38 79.4(3) . 2
O39 Na3 O37 79.0(3) . 2
O38 Na3 Cu3 107.0(2) 2 .
O38 Na3 Na4 45.36(19) 2 2
O38 Na3 O37 71.8(3) 2 2
O37 Na3 Cu3 110.3(2) 2 .
O37 Na3 Na4 44.8(2) 2 2
Cu4 Na4 Na3 134.73(13) . 2_545
O20 Na4 Cu4 36.68(16) . .
O20 Na4 Na3 120.8(2) . 2_545
O20 Na4 O39 84.2(3) . 2_545
O20 Na4 O29 102.3(3) . .
O20 Na4 O38 104.7(3) . .
O20 Na4 O37 164.9(3) . .
O20 Na4 C17B 83.0(6) . .
O17 Na4 Cu4 36.73(17) . .
O17 Na4 Na3 123.5(2) . 2_545
O17 Na4 O20 73.2(2) . .
O17 Na4 O39 89.2(3) . 2_545
O17 Na4 O29 91.6(3) . .
O17 Na4 O38 170.0(3) . .
O17 Na4 O37 101.9(3) . .
O17 Na4 C17B 105.6(7) . .
O39 Na4 Cu4 89.14(19) 2_545 .
O39 Na4 Na3 45.61(18) 2_545 2_545
O39 Na4 C17B 156.6(6) 2_545 .
O29 Na4 Cu4 95.4(2) . .
O29 Na4 Na3 129.6(3) . 2_545
O29 Na4 O39 173.4(3) . 2_545
O29 Na4 O38 98.4(3) . .
O29 Na4 O37 91.9(3) . .
O29 Na4 C17B 28.3(5) . .
O38 Na4 Cu4 141.2(3) . .
O38 Na4 Na3 48.80(19) . 2_545
O38 Na4 O39 80.9(3) . 2_545
O38 Na4 C17B 83.7(7) . .
O37 Na4 Cu4 137.9(3) . .
O37 Na4 Na3 49.7(2) . 2_545
O37 Na4 O39 81.5(3) . 2_545
O37 Na4 O38 77.6(3) . .
O37 Na4 C17B 112.1(6) . .
C17B Na4 Cu4 92.1(7) . .
C17B Na4 Na3 129.3(7) . 2_545
Cu1 O8 Cu2 98.8(3) . .
Si5 O8 Cu1 122.4(4) . .
Si5 O8 Cu2 122.5(4) . .
Cu1 O6 Na2 93.4(3) . .
Si4 O6 Cu1 134.6(4) . .
Si4 O6 Na2 123.1(3) . .
Cu2 O10 Na1 93.8(3) . .
Si6 O10 Cu2 134.6(4) . .
Si6 O10 Na1 121.3(4) . .
Cu4 O22 Cu3 101.9(3) . .
Si11 O22 Cu3 125.7(4) . .
Si11 O22 Cu4 126.2(4) . .
Si8 O15 Si7 124.6(4) . .
Si8 O15 Na2 97.4(3) . .
Si7 O15 Na2 123.0(3) . .
Cu4 O18 Cu3 102.4(3) . .
Si8 O18 Cu3 126.3(4) . .
Si8 O18 Cu4 124.7(4) . .
Cu4 O20 Na4 96.6(3) . .
Si10 O20 Cu4 129.7(4) . .
Si10 O20 Na4 130.8(4) . .
Si11 O24 Si12 124.4(4) . .
Si11 O24 Na1 102.3(3) . .
Si12 O24 Na1 122.3(3) . .
Cu4 O17 Na4 97.5(3) . .
Si9 O17 Cu4 131.2(4) . .
Si9 O17 Na4 129.2(4) . .
Si8 O16 Si9 123.7(4) . .
Si8 O16 Na2 92.9(3) . .
Si9 O16 Na2 125.2(3) . .
Cu3 O23 Na3 97.9(3) . .
Si12 O23 Cu3 133.5(4) . .
Si12 O23 Na3 127.5(4) . .
Cu3 O19 Na3 98.3(3) . .
Si7 O19 Cu3 132.2(4) . .
Si7 O19 Na3 128.5(4) . .
Cu1 O3 Na2 94.3(3) . .
Si1 O3 Cu1 134.9(4) . .
Si1 O3 Na2 125.4(4) . .
Si11 O21 Na1 88.6(3) . .
Si10 O21 Si11 125.5(4) . .
Si10 O21 Na1 126.7(3) . .
Si5 O9 Si6 125.5(4) . .
Si5 O7 Si4 125.2(4) . .
Cu2 O5 Na1 95.6(3) . .
Si3 O5 Cu2 134.3(4) . .
Si3 O5 Na1 127.5(4) . .
Si1 O11 Si9 133.6(4) . .
Si7 O13 Si4 129.7(4) . .
Cu2 O4 Cu1 99.7(3) . .
Si2 O4 Cu1 128.3(4) . .
Si2 O4 Cu2 130.2(4) . .
Si12 O14 Si6 129.2(4) . .
Si3 O12 Si10 133.9(4) . .
Si2 O1 Si1 125.5(5) . .
Si2 O2 Si3 129.7(4) . .
C111 C116 H116 119.6 . .
C111 C116 C115 120.8(10) . .
C115 C116 H116 119.6 . .
C81 C82 H82 122.4 . .
C83 C82 H82 122.4 . .
C83 C82 C81 115.3(9) . .
C126 C121 Si12 122.7(7) . .
C126 C121 C122 118.7(9) . .
C122 C121 Si12 118.5(7) . .
C76 C71 Si7 121.7(7) . .
C76 C71 C72 118.5(9) . .
C72 C71 Si7 119.7(7) . .
C42 C41 Si4 121.6(9) . .
C46 C41 Si4 124.7(10) . .
C46 C41 C42 113.6(11) . .
C12 C11 Si1 120.5(8) . .
C12 C11 C16 118.1(10) . .
C16 C11 Si1 121.1(8) . .
C62 C61 Si6 121.1(9) . .
C66 C61 Si6 122.8(9) . .
C66 C61 C62 115.9(11) . .
C116 C111 Si11 121.8(7) . .
C112 C111 Si11 120.8(7) . .
C112 C111 C116 117.3(8) . .
C71 C76 H76 119.9 . .
C75 C76 C71 120.3(10) . .
C75 C76 H76 119.9 . .
C82 C81 Si8 120.2(7) . .
C86 C81 Si8 121.5(7) . .
C86 C81 C82 118.1(8) . .
C52B C51B Si5 118.4(11) . .
C52B C51B C56B 120.0 . .
C56B C51B Si5 121.6(11) . .
C51B C52B H52B 120.0 . .
C51B C52B C53B 120.0 . .
C53B C52B H52B 120.0 . .
C52B C53B H53B 120.0 . .
C54B C53B C52B 120.0 . .
C54B C53B H53B 120.0 . .
C53B C54B H54B 120.0 . .
C53B C54B C55B 120.0 . .
C55B C54B H54B 120.0 . .
C54B C55B H55B 120.0 . .
C56B C55B C54B 120.0 . .
C56B C55B H55B 120.0 . .
C51B C56B H56B 120.0 . .
C55B C56B C51B 120.0 . .
C55B C56B H56B 120.0 . .
C92 C91 Si9 120.1(8) . .
C96 C91 Si9 122.0(8) . .
C96 C91 C92 117.3(10) . .
C121 C126 H126 119.9 . .
C125 C126 C121 120.2(10) . .
C125 C126 H126 119.9 . .
C111 C112 H112 119.3 . .
C113 C112 C111 121.4(9) . .
C113 C112 H112 119.3 . .
C13 C14 H14 118.8 . .
C13 C14 C15 122.4(11) . .
C15 C14 H14 118.8 . .
C113 C114 H114 120.0 . .
C113 C114 C115 120.0(10) . .
C115 C114 H114 120.0 . .
C85 C84 H84 120.5 . .
C85 C84 C83 119.1(9) . .
C83 C84 H84 120.5 . .
C32 C31 Si3 121.7(8) . .
C36 C31 Si3 121.6(9) . .
C36 C31 C32 116.5(10) . .
C81 C86 C85 121.5(10) . .
C23 C22 H22 116.3 . .
C21 C22 H22 116.3 . .
C21 C22 C23 127.5(13) . .
C73 C74 H74 120.4 . .
C75 C74 H74 120.4 . .
C75 C74 C73 119.3(10) . .
C123 C124 H124 119.6 . .
C125 C124 H124 119.6 . .
C125 C124 C123 120.7(9) . .
C71 C72 H72 120.1 . .
C73 C72 C71 119.8(10) . .
C73 C72 H72 120.1 . .
C124 C123 H123 120.3 . .
C124 C123 C122 119.4(10) . .
C122 C123 H123 120.3 . .
C74 C73 H73 119.3 . .
C72 C73 C74 121.5(10) . .
C72 C73 H73 119.3 . .
C102 C101 Si10 120.5(8) . .
C106 C101 Si10 123.5(8) . .
C106 C101 C102 115.8(10) . .
C112 C113 H113 120.0 . .
C114 C113 C112 120.0(10) . .
C114 C113 H113 120.0 . .
C84 C85 C86 120.6(10) . .
C84 C85 H85 119.7 . .
C86 C85 H85 119.7 . .
C22 C23 H23 122.4 . .
C22 C23 C24 115.3(16) . .
C24 C23 H23 122.4 . .
C121 C122 H122 119.8 . .
C123 C122 C121 120.4(10) . .
C123 C122 H122 119.8 . .
C61 C62 H62 118.5 . .
C63 C62 C61 122.9(14) . .
C63 C62 H62 118.5 . .
C82 C83 C84 125.2(9) . .
C82 C83 H83 117.4 . .
C84 C83 H83 117.4 . .
C102 C103 H103 118.7 . .
C104 C103 H103 118.7 . .
C104 C103 C102 122.7(13) . .
C116 C115 H115 119.9 . .
C114 C115 C116 120.1(11) . .
C114 C115 H115 119.9 . .
C126 C125 H125 119.7 . .
C124 C125 C126 120.6(10) . .
C124 C125 H125 119.7 . .
C31 C32 H32 118.5 . .
C33 C32 C31 122.9(12) . .
C33 C32 H32 118.5 . .
C14 C13 H13 120.4 . .
C14 C13 C12 119.2(11) . .
C12 C13 H13 120.4 . .
C11 C12 C13 121.3(12) . .
C11 C12 H12 119.4 . .
C13 C12 H12 119.4 . .
C101 C102 H102 119.5 . .
C103 C102 C101 121.0(11) . .
C103 C102 H102 119.5 . .
C11 C16 H16 119.0 . .
C15 C16 C11 122.0(11) . .
C15 C16 H16 119.0 . .
C31 C36 H36 120.1 . .
C31 C36 C35 119.7(12) . .
C35 C36 H36 120.1 . .
C22 C21 Si2 121.1(9) . .
C22 C21 C26 116.0(12) . .
C26 C21 Si2 120.8(10) . .
C76 C75 H75 119.7 . .
C74 C75 C76 120.7(10) . .
C74 C75 H75 119.7 . .
C91 C92 H92 119.2 . .
C93 C92 C91 121.6(12) . .
C93 C92 H92 119.2 . .
C101 C106 H106 119.4 . .
C101 C106 C105 121.2(11) . .
C105 C106 H106 119.4 . .
C68 O40 Na2 128.7(6) . .
C67 O40 Na2 121.1(6) . .
C67 O40 C68 109.9(7) . .
C40 O35 Na3 115.7(5) . .
C37 O35 Na3 133.3(6) . .
C37 O35 C40 109.8(7) . .
C5B O27 Na2 109.6(9) . .
C5B O27 C0AA 109.7(16) . .
C0AA O27 Na2 120.3(9) . .
C5A O27 Na2 109.9(8) . .
C1 O27 Na2 134.8(9) . .
C1 O27 C5A 110.8(12) . .
C8 O31 Na1 127.6(6) . .
C8 O31 C9 110.4(7) . .
C9 O31 Na1 122.0(6) . .
Na3 O39 Na4 87.2(2) . 2
C1B O25 Na1 109.1(10) . .
C1B O25 C4B 99.1(19) . .
C4B O25 Na1 131.7(14) . .
C1A O25 Na1 112.0(11) . .
C4A O25 Na1 136.4(9) . .
C4A O25 C1A 111.6(14) . .
C17B O29 Na4 99.1(17) . .
C17B O29 C20B 116(2) . .
C20B O29 Na4 137.9(15) . .
C20A O29 Na4 126.9(14) . .
C17A O29 Na4 115.2(11) . .
C17A O29 C20A 107.9(15) . .
O31 C8 H8A 109.7 . .
O31 C8 H8B 109.7 . .
O31 C8 C9 109.9(8) . 3_666
H8A C8 H8B 108.2 . .
C9 C8 H8A 109.7 3_666 .
C9 C8 H8B 109.7 3_666 .
O40 C68 H68A 109.8 . .
O40 C68 H68B 109.8 . .
O40 C68 C67 109.5(8) . 3_565
H68A C68 H68B 108.2 . .
C67 C68 H68A 109.8 3_565 .
C67 C68 H68B 109.8 3_565 .
Na4 O38 Na3 85.8(3) . 2_545
O40 C67 C68 110.3(8) . 3_565
O40 C67 H67A 109.6 . .
O40 C67 H67B 109.6 . .
C68 C67 H67A 109.6 3_565 .
C68 C67 H67B 109.6 3_565 .
H67A C67 H67B 108.1 . .
C38 O36 C39 107.7(10) . .
O31 C9 C8 109.5(9) . 3_666
O31 C9 H9A 109.8 . .
O31 C9 H9B 109.8 . .
C8 C9 H9A 109.8 3_666 .
C8 C9 H9B 109.8 3_666 .
H9A C9 H9B 108.2 . .
Na4 O37 Na3 85.5(3) . 2_545
C130 C131 H131 121.0 . .
C130 C131 C132 118.0(12) . .
C132 C131 H131 121.0 . .
C57 O32 C60 109.3(13) . .
H50A C50 H50B 108.5 . .
O41 C50 H50A 110.2 . .
O41 C50 H50B 110.2 . .
O41 C50 C49 107.5(11) . .
C49 C50 H50A 110.2 . .
C49 C50 H50B 110.2 . .
C59 O33 C58 110.3(15) . .
C127 C128 H128 119.2 . .
C127 C128 C129 121.5(13) . .
C129 C128 H128 119.2 . .
C33 C34 H34 120.2 . .
C33 C34 C35 119.5(13) . .
C35 C34 H34 120.2 . .
C2B O26B C3B 115(2) . .
C43 C44 H44 119.8 . .
C45 C44 H44 119.8 . .
C45 C44 C43 120.4(14) . .
C128 C127 H127 118.9 . .
C128 C127 C132 122.2(14) . 4_576
C132 C127 H127 118.9 4_576 .
O35 C40 H40A 109.4 . .
O35 C40 H40B 109.4 . .
H40A C40 H40B 108.0 . .
C39 C40 O35 111.0(11) . .
C39 C40 H40A 109.4 . .
C39 C40 H40B 109.4 . .
C41 C42 H42 119.1 . .
C43 C42 C41 121.7(13) . .
C43 C42 H42 119.1 . .
O25 C1B H1BA 107.1 . .
O25 C1B H1BB 107.1 . .
H1BA C1B H1BB 106.8 . .
C2B C1B O25 121(2) . .
C2B C1B H1BA 107.1 . .
C2B C1B H1BB 107.1 . .
N1 C133 C130 176.8(16) . .
C131 C130 C133 121.1(13) . .
C131 C130 C129 122.3(13) . 4_675
C133 C130 C129 116.6(12) . 4_675
C103 C104 H104 120.8 . .
C103 C104 C105 118.4(12) . .
C105 C104 H104 120.8 . .
C96 C95 H95 121.2 . .
C96 C95 C94 117.5(14) . .
C94 C95 H95 121.2 . .
C14 C15 H15 121.5 . .
C16 C15 C14 116.9(12) . .
C16 C15 H15 121.5 . .
O36 C39 H39A 109.7 . .
O36 C39 H39B 109.7 . .
C40 C39 O36 109.9(10) . .
C40 C39 H39A 109.7 . .
C40 C39 H39B 109.7 . .
H39A C39 H39B 108.2 . .
C91 C96 H96 118.8 . .
C95 C96 C91 122.5(13) . .
C95 C96 H96 118.8 . .
C128 C129 C130 117.3(13) . 4_576
C128 C129 H129 121.4 . .
C130 C129 H129 121.4 4_576 .
O35 C37 H37A 109.4 . .
O35 C37 H37B 109.4 . .
O35 C37 C38 111.4(11) . .
H37A C37 H37B 108.0 . .
C38 C37 H37A 109.4 . .
C38 C37 H37B 109.4 . .
C48 O42 C49 109.3(11) . 3_566
C50 O41 C47 110.2(10) . 1_455
C7B O28 C6B 112.1(16) . .
C6A O28 C7A 109.0(17) . .
C19B O30B C18B 109(3) . .
C63 C64 H64 120.7 . .
C63 C64 C65 118.5(12) . .
C65 C64 H64 120.7 . .
C136 C137 C140 121.0(15) . .
C138 C137 C136 119.1(15) . .
C138 C137 C140 119.9(16) . .
C61 C66 H66 118.9 . .
C61 C66 C65 122.2(13) . .
C65 C66 H66 118.9 . .
O41 C47 H47A 109.7 1_655 .
O41 C47 H47B 109.7 1_655 .
H47A C47 H47B 108.2 . .
C48 C47 O41 110.0(12) 3_666 1_655
C48 C47 H47A 109.7 3_666 .
C48 C47 H47B 109.7 3_666 .
C92 C93 H93 120.8 . .
C94 C93 C92 118.4(13) . .
C94 C93 H93 120.8 . .
C32 C33 H33 119.5 . .
C34 C33 C32 121.1(13) . .
C34 C33 H33 119.5 . .
C106 C105 H105 119.6 . .
C104 C105 C106 120.8(12) . .
C104 C105 H105 119.6 . .
C137 C136 H136 119.2 . .
C135 C136 C137 121.7(15) 1_455 .
C135 C136 H136 119.2 1_455 .
C50 C49 H49A 109.5 . .
C50 C49 H49B 109.5 . .
O42 C49 C50 110.8(11) 3_566 .
O42 C49 H49A 109.5 3_566 .
O42 C49 H49B 109.5 3_566 .
H49A C49 H49B 108.1 . .
C44 C43 C42 118.7(14) . .
C44 C43 H43 120.6 . .
C42 C43 H43 120.6 . .
C36 C35 H35 119.9 . .
C34 C35 C36 120.2(13) . .
C34 C35 H35 119.9 . .
O42 C48 H48A 109.4 . .
O42 C48 H48B 109.4 . .
C47 C48 O42 111.1(13) 3_666 .
C47 C48 H48A 109.4 3_666 .
C47 C48 H48B 109.4 3_666 .
H48A C48 H48B 108.0 . .
C131 C132 H132 120.7 . .
C127 C132 C131 118.5(14) 4_675 .
C127 C132 H132 120.7 4_675 .
O28 C6B H6BA 109.3 . .
O28 C6B H6BB 109.3 . .
O28 C6B C5B 111.8(16) . .
H6BA C6B H6BB 107.9 . .
C5B C6B H6BA 109.3 . .
C5B C6B H6BB 109.3 . .
O32 C60 H60A 109.4 . .
O32 C60 H60B 109.4 . .
O32 C60 C59 111.2(14) . .
H60A C60 H60B 108.0 . .
C59 C60 H60A 109.4 . .
C59 C60 H60B 109.4 . .
O25 C4B H4BA 109.6 . .
O25 C4B H4BB 109.6 . .
H4BA C4B H4BB 108.1 . .
C3B C4B O25 110(2) . .
C3B C4B H4BA 109.6 . .
C3B C4B H4BB 109.6 . .
N2 C140 C137 178.2(19) 2 .
C137 C138 H138 120.2 . .
C139 C138 C137 119.6(16) . .
C139 C138 H138 120.2 . .
C62 C63 H63 120.2 . .
C64 C63 C62 119.7(14) . .
C64 C63 H63 120.2 . .
C136 C135 H135 121.7 1_655 .
C136 C135 C134 116.7(16) 1_655 .
C134 C135 H135 121.7 . .
O36 C38 C37 111.8(11) . .
O36 C38 H38A 109.3 . .
O36 C38 H38B 109.3 . .
C37 C38 H38A 109.3 . .
C37 C38 H38B 109.3 . .
H38A C38 H38B 107.9 . .
C64 C65 C66 120.6(14) . .
C64 C65 H65 119.7 . .
C66 C65 H65 119.7 . .
C135 C134 H134 119.8 . .
C139 C134 C135 120.3(15) 1_655 .
C139 C134 H134 119.8 1_655 .
Na4 C17B H17A 128.3 . .
Na4 C17B H17B 57.4 . .
O29 C17B Na4 52.6(12) . .
O29 C17B H17A 109.9 . .
O29 C17B H17B 109.9 . .
O29 C17B C18B 109(3) . .
H17A C17B H17B 108.3 . .
C18B C17B Na4 122(3) . .
C18B C17B H17A 109.9 . .
C18B C17B H17B 109.9 . .
C138 C139 C134 122.7(16) . 1_455
C138 C139 H139 118.7 . .
C134 C139 H139 118.7 1_455 .
C95 C94 H94 119.1 . .
C93 C94 C95 121.9(14) . .
C93 C94 H94 119.1 . .
O30B C18B C17B 115(3) . .
O30B C18B H18A 108.4 . .
O30B C18B H18B 108.4 . .
C17B C18B H18A 108.4 . .
C17B C18B H18B 108.4 . .
H18A C18B H18B 107.5 . .
O32 C57 H57A 109.6 . .
O32 C57 H57B 109.6 . .
O32 C57 C58 110.3(16) . .
H57A C57 H57B 108.1 . .
C58 C57 H57A 109.6 . .
C58 C57 H57B 109.6 . .
O33 C59 C60 110.5(14) . .
O33 C59 H59A 109.5 . .
O33 C59 H59B 109.5 . .
C60 C59 H59A 109.5 . .
C60 C59 H59B 109.5 . .
H59A C59 H59B 108.1 . .
O29 C20B H20A 108.5 . .
O29 C20B H20B 108.5 . .
O29 C20B C19B 115(2) . .
H20A C20B H20B 107.5 . .
C19B C20B H20A 108.5 . .
C19B C20B H20B 108.5 . .
Na2 C5B H5BA 72.2 . .
Na2 C5B H5BB 88.5 . .
O27 C5B Na2 45.2(6) . .
O27 C5B C6B 124.1(16) . .
O27 C5B H5BA 106.3 . .
O27 C5B H5BB 106.3 . .
C6B C5B Na2 164.7(17) . .
C6B C5B H5BA 106.3 . .
C6B C5B H5BB 106.3 . .
H5BA C5B H5BB 106.4 . .
C41 C46 H46 117.7 . .
C41 C46 C45 124.5(16) . .
C45 C46 H46 117.7 . .
C26 C25 H25 118.6 . .
C24 C25 H25 118.6 . .
C24 C25 C26 122.8(17) . .
O26B C2B H2BA 108.1 . .
O26B C2B H2BB 108.1 . .
C1B C2B O26B 117(3) . .
C1B C2B H2BA 108.1 . .
C1B C2B H2BB 108.1 . .
H2BA C2B H2BB 107.3 . .
C44 C45 C46 120.5(17) . .
C44 C45 H45 119.8 . .
C46 C45 H45 119.8 . .
C21 C26 C25 117.1(16) . .
C21 C26 H26 121.4 . .
C25 C26 H26 121.4 . .
O26B C3B H3BA 109.9 . .
O26B C3B H3BB 109.9 . .
C4B C3B O26B 109(3) . .
C4B C3B H3BA 109.9 . .
C4B C3B H3BB 109.9 . .
H3BA C3B H3BB 108.3 . .
C23 C24 H24 119.5 . .
C25 C24 C23 120.9(16) . .
C25 C24 H24 119.5 . .
O30B C19B C20B 104(2) . .
O30B C19B H19A 110.9 . .
O30B C19B H19B 110.9 . .
C20B C19B H19A 110.9 . .
C20B C19B H19B 110.9 . .
H19A C19B H19B 108.9 . .
O33 C58 C57 109.9(16) . .
O33 C58 H58A 109.7 . .
O33 C58 H58B 109.7 . .
C57 C58 H58A 109.7 . .
C57 C58 H58B 109.7 . .
H58A C58 H58B 108.2 . .
C56A C51A Si5 120.3(8) . .
C56A C51A C52A 120.0 . .
C52A C51A Si5 119.3(8) . .
C51A C56A H56A 120.0 . .
C55A C56A C51A 120.0 . .
C55A C56A H56A 120.0 . .
C56A C55A H55A 120.0 . .
C54A C55A C56A 120.0 . .
C54A C55A H55A 120.0 . .
C55A C54A H54A 120.0 . .
C55A C54A C53A 120.0 . .
C53A C54A H54A 120.0 . .
C54A C53A H53A 120.0 . .
C54A C53A C52A 120.0 . .
C52A C53A H53A 120.0 . .
C51A C52A H52A 120.0 . .
C53A C52A C51A 120.0 . .
C53A C52A H52A 120.0 . .
O27 C0AA H0AA 108.6 . .
O27 C0AA H0AB 108.6 . .
O27 C0AA C7B 114.5(16) . .
H0AA C0AA H0AB 107.6 . .
C7B C0AA H0AA 108.6 . .
C7B C0AA H0AB 108.6 . .
O28 C7B C0AA 121.2(17) . .
O28 C7B H7BA 107.0 . .
O28 C7B H7BB 107.0 . .
C0AA C7B H7BA 107.0 . .
C0AA C7B H7BB 107.0 . .
H7BA C7B H7BB 106.8 . .
C3A O26A C2A 110.8(15) . .
O26A C2A H2AA 108.4 . .
O26A C2A H2AB 108.4 . .
H2AA C2A H2AB 107.4 . .
C1A C2A O26A 115.7(17) . .
C1A C2A H2AA 108.4 . .
C1A C2A H2AB 108.4 . .
O25 C1A H1AA 106.9 . .
O25 C1A H1AB 106.9 . .
C2A C1A O25 122(2) . .
C2A C1A H1AA 106.9 . .
C2A C1A H1AB 106.9 . .
H1AA C1A H1AB 106.7 . .
O25 C4A H4AA 108.7 . .
O25 C4A H4AB 108.7 . .
O25 C4A C3A 114.3(14) . .
H4AA C4A H4AB 107.6 . .
C3A C4A H4AA 108.7 . .
C3A C4A H4AB 108.7 . .
O26A C3A C4A 107.9(15) . .
O26A C3A H3AA 110.1 . .
O26A C3A H3AB 110.1 . .
C4A C3A H3AA 110.1 . .
C4A C3A H3AB 110.1 . .
H3AA C3A H3AB 108.4 . .
C19A O30A C18A 108.5(18) . .
O30A C19A H19C 109.5 . .
O30A C19A H19D 109.5 . .
O30A C19A C20A 111(2) . .
H19C C19A H19D 108.0 . .
C20A C19A H19C 109.5 . .
C20A C19A H19D 109.5 . .
O29 C20A C19A 114.6(18) . .
O29 C20A H20C 108.6 . .
O29 C20A H20D 108.6 . .
C19A C20A H20C 108.6 . .
C19A C20A H20D 108.6 . .
H20C C20A H20D 107.6 . .
O29 C17A H17C 109.3 . .
O29 C17A H17D 109.3 . .
O29 C17A C18A 111.5(16) . .
H17C C17A H17D 108.0 . .
C18A C17A H17C 109.3 . .
C18A C17A H17D 109.3 . .
O30A C18A C17A 107.7(18) . .
O30A C18A H18C 110.2 . .
O30A C18A H18D 110.2 . .
C17A C18A H18C 110.2 . .
C17A C18A H18D 110.2 . .
H18C C18A H18D 108.5 . .
Na2 C5A H5AA 82.1 . .
Na2 C5A H5AB 84.1 . .
O27 C5A Na2 44.9(5) . .
O27 C5A H5AA 108.8 . .
O27 C5A H5AB 108.8 . .
O27 C5A C6A 113.7(14) . .
H5AA C5A H5AB 107.7 . .
C6A C5A Na2 158.5(10) . .
C6A C5A H5AA 108.8 . .
C6A C5A H5AB 108.8 . .
O28 C6A C5A 120.7(15) . .
O28 C6A H6AA 107.2 . .
O28 C6A H6AB 107.2 . .
C5A C6A H6AA 107.2 . .
C5A C6A H6AB 107.2 . .
H6AA C6A H6AB 106.8 . .
O27 C1 H1A 105.8 . .
O27 C1 H1B 105.8 . .
O27 C1 C7A 126.2(15) . .
H1A C1 H1B 106.2 . .
C7A C1 H1A 105.8 . .
C7A C1 H1B 105.8 . .
O28 C7A C1 110.3(15) . .
O28 C7A H7AA 109.6 . .
O28 C7A H7AB 109.6 . .
C1 C7A H7AA 109.6 . .
C1 C7A H7AB 109.6 . .
H7AA C7A H7AB 108.1 . .

loop_
_geom_bond_atom_site_label_1
_geom_bond_atom_site_label_2
_geom_bond_distance
_geom_bond_site_symmetry_2
Cu1 Cu2 2.9939(15) .
Cu1 Na2 3.106(3) .
Cu1 O8 1.969(6) .
Cu1 O6 1.909(6) .
Cu1 O3 1.899(6) .
Cu1 O4 1.964(6) .
Cu2 Na1 3.120(3) .
Cu2 O8 1.973(6) .
Cu2 O10 1.899(6) .
Cu2 O5 1.890(6) .
Cu2 O4 1.953(7) .
Cu3 Cu4 3.0522(15) .
Cu3 Na3 3.214(4) .
Cu3 O22 1.966(6) .
Cu3 O18 1.963(6) .
Cu3 O23 1.914(6) .
Cu3 O19 1.906(6) .
Cu4 Na4 3.185(4) .
Cu4 O22 1.964(6) .
Cu4 O18 1.955(6) .
Cu4 O20 1.915(6) .
Cu4 O17 1.921(6) .
Si11 Na1 3.278(4) .
Si11 O22 1.615(6) .
Si11 O24 1.579(7) .
Si11 O21 1.646(7) .
Si11 C111 1.854(9) .
Si8 Na2 3.267(4) .
Si8 O15 1.593(7) .
Si8 O18 1.627(6) .
Si8 O16 1.648(6) .
Si8 C81 1.865(9) .
Si12 O24 1.703(7) .
Si12 O23 1.600(6) .
Si12 O14 1.623(6) .
Si12 C121 1.859(9) .
Si7 O15 1.699(7) .
Si7 O19 1.611(6) .
Si7 O13 1.627(6) .
Si7 C71 1.860(9) .
Si5 O8 1.607(6) .
Si5 O9 1.622(7) .
Si5 O7 1.631(7) .
Si5 C51B 1.867(14) .
Si5 C51A 1.916(11) .
Si6 Na1 3.459(5) .
Si6 O10 1.594(7) .
Si6 O9 1.655(7) .
Si6 O14 1.666(7) .
Si6 C61 1.855(10) .
Si1 Na2 3.484(5) .
Si1 O3 1.583(7) .
Si1 O11 1.633(7) .
Si1 O1 1.673(7) .
Si1 C11 1.856(10) .
Si3 Na1 3.510(5) .
Si3 O5 1.593(7) .
Si3 O12 1.641(7) .
Si3 O2 1.654(7) .
Si3 C31 1.850(10) .
Si9 O17 1.602(7) .
Si9 O16 1.654(7) .
Si9 O11 1.641(7) .
Si9 C91 1.861(10) .
Si4 Na2 3.470(5) .
Si4 O6 1.586(7) .
Si4 O7 1.661(7) .
Si4 O13 1.656(7) .
Si4 C41 1.858(10) .
Si2 O4 1.605(6) .
Si2 O1 1.623(7) .
Si2 O2 1.617(7) .
Si2 C21 1.855(11) .
Si10 O20 1.610(7) .
Si10 O21 1.629(7) .
Si10 O12 1.646(7) .
Si10 C101 1.858(10) .
Na1 O10 2.352(7) .
Na1 O24 2.557(7) .
Na1 O21 2.876(7) .
Na1 O5 2.304(7) .
Na1 O31 2.393(7) .
Na1 O25 2.361(8) .
Na2 O6 2.340(7) .
Na2 O15 2.653(7) .
Na2 O16 2.738(7) .
Na2 O3 2.320(7) .
Na2 O40 2.375(7) .
Na2 O27 2.346(7) .
Na2 C5B 3.115(16) .
Na2 C5A 3.123(13) .
Na3 Na4 3.411(5) 2
Na3 O23 2.332(7) .
Na3 O19 2.328(7) .
Na3 O35 2.503(7) .
Na3 O39 2.441(8) .
Na3 O38 2.574(8) 2
Na3 O37 2.609(9) 2
Na4 Na3 3.412(5) 2_545
Na4 O20 2.335(7) .
Na4 O17 2.303(7) .
Na4 O39 2.508(7) 2_545
Na4 O29 2.393(9) .
Na4 O38 2.434(8) .
Na4 O37 2.412(9) .
Na4 C17B 2.97(3) .
C116 H116 0.9500 .
C116 C111 1.408(14) .
C116 C115 1.411(15) .
C82 H82 0.9500 .
C82 C81 1.507(13) .
C82 C83 1.368(13) .
C121 C126 1.397(13) .
C121 C122 1.413(14) .
C71 C76 1.408(13) .
C71 C72 1.415(13) .
C41 C42 1.419(17) .
C41 C46 1.314(18) .
C11 C12 1.388(15) .
C11 C16 1.394(15) .
C61 C62 1.399(15) .
C61 C66 1.355(17) .
C111 C112 1.405(13) .
C76 H76 0.9500 .
C76 C75 1.401(14) .
C81 C86 1.395(14) .
C51B C52B 1.3900 .
C51B C56B 1.3900 .
C52B H52B 0.9500 .
C52B C53B 1.3900 .
C53B H53B 0.9500 .
C53B C54B 1.3900 .
C54B H54B 0.9500 .
C54B C55B 1.3900 .
C55B H55B 0.9500 .
C55B C56B 1.3900 .
C56B H56B 0.9500 .
C91 C92 1.446(15) .
C91 C96 1.395(16) .
C126 H126 0.9500 .
C126 C125 1.394(14) .
C112 H112 0.9500 .
C112 C113 1.404(13) .
C14 H14 0.9500 .
C14 C13 1.335(18) .
C14 C15 1.429(18) .
C114 H114 0.9500 .
C114 C113 1.382(16) .
C114 C115 1.383(17) .
C84 H84 0.9500 .
C84 C85 1.361(14) .
C84 C83 1.386(14) .
C31 C32 1.406(16) .
C31 C36 1.398(15) .
C86 C85 1.400(14) .
C22 H22 0.9500 .
C22 C23 1.391(15) .
C22 C21 1.366(16) .
C74 H74 0.9500 .
C74 C73 1.392(16) .
C74 C75 1.379(16) .
C124 H124 0.9500 .
C124 C123 1.386(16) .
C124 C125 1.373(16) .
C72 H72 0.9500 .
C72 C73 1.383(14) .
C123 H123 0.9500 .
C123 C122 1.400(14) .
C73 H73 0.9500 .
C101 C102 1.411(14) .
C101 C106 1.401(16) .
C113 H113 0.9500 .
C85 H85 0.9500 .
C23 H23 0.9500 .
C23 C24 1.40(3) .
C122 H122 0.9500 .
C62 H62 0.9500 .
C62 C63 1.370(18) .
C83 H83 0.9500 .
C103 H103 0.9500 .
C103 C102 1.396(16) .
C103 C104 1.328(18) .
C115 H115 0.9500 .
C125 H125 0.9500 .
C32 H32 0.9500 .
C32 C33 1.368(16) .
C13 H13 0.9500 .
C13 C12 1.401(16) .
C12 H12 0.9500 .
C102 H102 0.9500 .
C16 H16 0.9500 .
C16 C15 1.386(15) .
C36 H36 0.9500 .
C36 C35 1.453(18) .
C21 C26 1.421(18) .
C75 H75 0.9500 .
C92 H92 0.9500 .
C92 C93 1.395(17) .
C106 H106 0.9500 .
C106 C105 1.403(17) .
O40 C68 1.453(12) .
O40 C67 1.424(13) .
O35 C40 1.459(13) .
O35 C37 1.436(12) .
O27 C5B 1.409(5) .
O27 C0AA 1.412(5) .
O27 C5A 1.412(5) .
O27 C1 1.411(5) .
O31 C8 1.436(13) .
O31 C9 1.438(13) .
O39 Na4 2.508(7) 2
O25 C1B 1.454(9) .
O25 C4B 1.454(9) .
O25 C1A 1.453(9) .
O25 C4A 1.452(9) .
O29 C17B 1.426(10) .
O29 C20B 1.430(9) .
O29 C20A 1.432(9) .
O29 C17A 1.427(9) .
C8 H8A 0.9900 .
C8 H8B 0.9900 .
C8 C9 1.546(12) 3_666
C68 H68A 0.9900 .
C68 H68B 0.9900 .
C68 C67 1.528(12) 3_565
O38 Na3 2.574(8) 2_545
C67 C68 1.528(12) 3_565
C67 H67A 0.9900 .
C67 H67B 0.9900 .
O36 C39 1.465(15) .
O36 C38 1.419(16) .
C9 C8 1.546(12) 3_666
C9 H9A 0.9900 .
C9 H9B 0.9900 .
O37 Na3 2.609(9) 2_545
C131 H131 0.9500 .
C131 C130 1.371(18) .
C131 C132 1.488(19) .
N1 C133 1.165(17) .
O32 C60 1.45(2) .
O32 C57 1.40(2) .
C50 H50A 0.9900 .
C50 H50B 0.9900 .
C50 O41 1.414(14) .
C50 C49 1.517(18) .
O33 C59 1.42(2) .
O33 C58 1.43(2) .
C128 H128 0.9500 .
C128 C127 1.36(2) .
C128 C129 1.42(2) .
C34 H34 0.9500 .
C34 C33 1.36(2) .
C34 C35 1.37(2) .
O26B C2B 1.452(9) .
O26B C3B 1.453(9) .
C44 H44 0.9500 .
C44 C43 1.38(2) .
C44 C45 1.26(2) .
C127 H127 0.9500 .
C127 C132 1.374(19) 4_576
C40 H40A 0.9900 .
C40 H40B 0.9900 .
C40 C39 1.455(18) .
C42 H42 0.9500 .
C42 C43 1.390(17) .
C1B H1BA 0.9900 .
C1B H1BB 0.9900 .
C1B C2B 1.29(3) .
C133 C130 1.411(18) .
C130 C129 1.427(18) 4_675
C104 H104 0.9500 .
C104 C105 1.389(18) .
C95 H95 0.9500 .
C95 C96 1.388(17) .
C95 C94 1.44(2) .
C15 H15 0.9500 .
C39 H39A 0.9900 .
C39 H39B 0.9900 .
C96 H96 0.9500 .
C129 C130 1.427(18) 4_576
C129 H129 0.9500 .
C37 H37A 0.9900 .
C37 H37B 0.9900 .
C37 C38 1.491(18) .
O42 C49 1.471(17) 3_566
O42 C48 1.471(17) .
O41 C47 1.487(18) 1_455
O28 C6B 1.412(5) .
O28 C7B 1.408(5) .
O28 C6A 1.406(5) .
O28 C7A 1.411(5) .
O30B C18B 1.430(10) .
O30B C19B 1.428(10) .
C64 H64 0.9500 .
C64 C63 1.37(2) .
C64 C65 1.38(2) .
C137 C136 1.40(2) .
C137 C140 1.43(2) .
C137 C138 1.39(2) .
C66 H66 0.9500 .
C66 C65 1.382(19) .
C47 O41 1.487(18) 1_655
C47 H47A 0.9900 .
C47 H47B 0.9900 .
C47 C48 1.44(2) 3_666
C93 H93 0.9500 .
C93 C94 1.39(2) .
C33 H33 0.9500 .
C105 H105 0.9500 .
C136 H136 0.9500 .
C136 C135 1.39(2) 1_455
C49 O42 1.471(17) 3_566
C49 H49A 0.9900 .
C49 H49B 0.9900 .
C43 H43 0.9500 .
C35 H35 0.9500 .
C48 C47 1.44(2) 3_666
C48 H48A 0.9900 .
C48 H48B 0.9900 .
C132 C127 1.374(19) 4_675
C132 H132 0.9500 .
C6B H6BA 0.9900 .
C6B H6BB 0.9900 .
C6B C5B 1.490(5) .
C60 H60A 0.9900 .
C60 H60B 0.9900 .
C60 C59 1.49(2) .
C4B H4BA 0.9900 .
C4B H4BB 0.9900 .
C4B C3B 1.39(3) .
C140 N2 1.158(19) 2
C138 H138 0.9500 .
C138 C139 1.31(2) .
C63 H63 0.9500 .
C135 C136 1.39(2) 1_655
C135 H135 0.9500 .
C135 C134 1.39(2) .
C38 H38A 0.9900 .
C38 H38B 0.9900 .
C65 H65 0.9500 .
C134 H134 0.9500 .
C134 C139 1.39(2) 1_655
C17B H17A 0.9900 .
C17B H17B 0.9900 .
C17B C18B 1.507(19) .
C139 C134 1.39(2) 1_455
C139 H139 0.9500 .
N2 C140 1.158(19) 2_545
C94 H94 0.9500 .
C18B H18A 0.9900 .
C18B H18B 0.9900 .
C57 H57A 0.9900 .
C57 H57B 0.9900 .
C57 C58 1.55(3) .
C59 H59A 0.9900 .
C59 H59B 0.9900 .
C20B H20A 0.9900 .
C20B H20B 0.9900 .
C20B C19B 1.507(19) .
C5B H5BA 0.9900 .
C5B H5BB 0.9900 .
C46 H46 0.9500 .
C46 C45 1.41(2) .
C25 H25 0.9500 .
C25 C26 1.45(2) .
C25 C24 1.34(3) .
C2B H2BA 0.9900 .
C2B H2BB 0.9900 .
C45 H45 0.9500 .
C26 H26 0.9500 .
C3B H3BA 0.9900 .
C3B H3BB 0.9900 .
C24 H24 0.9500 .
C19B H19A 0.9900 .
C19B H19B 0.9900 .
C58 H58A 0.9900 .
C58 H58B 0.9900 .
C51A C56A 1.3900 .
C51A C52A 1.3900 .
C56A H56A 0.9500 .
C56A C55A 1.3900 .
C55A H55A 0.9500 .
C55A C54A 1.3900 .
C54A H54A 0.9500 .
C54A C53A 1.3900 .
C53A H53A 0.9500 .
C53A C52A 1.3900 .
C52A H52A 0.9500 .
C0AA H0AA 0.9900 .
C0AA H0AB 0.9900 .
C0AA C7B 1.493(5) .
C7B H7BA 0.9900 .
C7B H7BB 0.9900 .
O26A C2A 1.453(9) .
O26A C3A 1.452(9) .
C2A H2AA 0.9900 .
C2A H2AB 0.9900 .
C2A C1A 1.31(3) .
C1A H1AA 0.9900 .
C1A H1AB 0.9900 .
C4A H4AA 0.9900 .
C4A H4AB 0.9900 .
C4A C3A 1.515(5) .
C3A H3AA 0.9900 .
C3A H3AB 0.9900 .
O30A C19A 1.429(9) .
O30A C18A 1.430(10) .
C19A H19C 0.9900 .
C19A H19D 0.9900 .
C19A C20A 1.508(19) .
C20A H20C 0.9900 .
C20A H20D 0.9900 .
C17A H17C 0.9900 .
C17A H17D 0.9900 .
C17A C18A 1.507(18) .
C18A H18C 0.9900 .
C18A H18D 0.9900 .
C5A H5AA 0.9900 .
C5A H5AB 0.9900 .
C5A C6A 1.492(5) .
C6A H6AA 0.9900 .
C6A H6AB 0.9900 .
C1 H1A 0.9900 .
C1 H1B 0.9900 .
C1 C7A 1.492(5) .
C7A H7AA 0.9900 .
C7A H7AB 0.9900 .

loop_
_geom_torsion_atom_site_label_1
_geom_torsion_atom_site_label_2
_geom_torsion_atom_site_label_3
_geom_torsion_atom_site_label_4
_geom_torsion
_geom_torsion_site_symmetry_1
_geom_torsion_site_symmetry_4
Cu1 Cu2 O10 Si6 15.9(7) . .
Cu1 Cu2 O10 Na1 158.68(13) . .
Cu1 Cu2 O5 Si3 4.0(7) . .
Cu1 Cu2 O5 Na1 -158.09(13) . .
Cu2 Cu1 O3 Si1 3.6(7) . .
Cu2 Cu1 O3 Na2 156.95(13) . .
Si11 C111 C112 C113 -174.5(9) . .
Si8 C81 C86 C85 177.6(8) . .
Si12 C121 C126 C125 174.7(8) . .
Si12 C121 C122 C123 -174.6(8) . .
Si7 C71 C76 C75 -175.9(8) . .
Si7 C71 C72 C73 175.9(8) . .
Si5 C51B C52B C53B -178.5(13) . .
Si5 C51B C56B C55B 178.5(14) . .
Si5 C51A C56A C55A -172.6(13) . .
Si5 C51A C52A C53A 172.6(13) . .
Si6 C61 C62 C63 -177.9(12) . .
Si6 C61 C66 C65 177.5(12) . .
Si1 C11 C12 C13 -176.3(11) . .
Si1 C11 C16 C15 174.5(10) . .
Si3 C31 C32 C33 -172.4(12) . .
Si3 C31 C36 C35 171.2(10) . .
Si9 C91 C92 C93 -172.5(11) . .
Si9 C91 C96 C95 179.7(13) . .
Si4 C41 C42 C43 -177.4(12) . .
Si4 C41 C46 C45 -177.4(14) . .
Si2 C21 C26 C25 -167.0(14) . .
Si10 C101 C102 C103 176.4(10) . .
Si10 C101 C106 C105 -176.5(11) . .
Na1 Cu2 O10 Si6 -142.8(6) . .
Na1 Cu2 O5 Si3 162.1(7) . .
Na1 Si11 O22 Cu3 -101.0(4) . .
Na1 Si11 O22 Cu4 111.9(4) . .
Na1 Si11 O24 Si12 144.3(5) . .
Na1 Si11 O21 Si10 -135.9(5) . .
Na1 Si11 C111 C116 -159.8(7) . .
Na1 Si11 C111 C112 18.3(12) . .
Na1 Si6 O10 Cu2 135.1(7) . .
Na1 Si6 O9 Si5 -31.1(7) . .
Na1 Si6 O14 Si12 -62.4(5) . .
Na1 Si6 C61 C62 127.5(10) . .
Na1 Si6 C61 C66 -46.8(11) . .
Na1 Si3 O5 Cu2 -157.3(9) . .
Na1 Si3 O12 Si10 46.2(6) . .
Na1 Si3 O2 Si2 0.8(10) . .
Na1 Si3 C31 C32 45.0(10) . .
Na1 Si3 C31 C36 -128.9(10) . .
Na1 O31 C8 C9 120.8(8) . 3_666
Na1 O31 C9 C8 -121.0(7) . 3_666
Na1 O25 C1B C2B 163(3) . .
Na1 O25 C4B C3B -163.1(17) . .
Na1 O25 C1A C2A 148(2) . .
Na1 O25 C4A C3A -142.7(13) . .
Na2 Cu1 O3 Si1 -153.4(7) . .
Na2 Si8 O15 Si7 -139.1(5) . .
Na2 Si8 O18 Cu3 103.6(4) . .
Na2 Si8 O18 Cu4 -110.3(3) . .
Na2 Si8 O16 Si9 136.6(5) . .
Na2 Si8 C81 C82 139.2(6) . .
Na2 Si8 C81 C86 -36.3(13) . .
Na2 Si1 O3 Cu1 146.8(8) . .
Na2 Si1 O11 Si9 -52.9(6) . .
Na2 Si1 O1 Si2 -29.0(8) . .
Na2 Si1 C11 C12 131.5(10) . .
Na2 Si1 C11 C16 -42.9(9) . .
Na2 Si4 O6 Cu1 -137.8(8) . .
Na2 Si4 O7 Si5 26.2(7) . .
Na2 Si4 O13 Si7 62.9(5) . .
Na2 Si4 C41 C42 22.4(11) . .
Na2 Si4 C41 C46 -153.5(12) . .
Na2 O40 C68 C67 -114.2(8) . 3_565
Na2 O40 C67 C68 114.3(8) . 3_565
Na2 O27 C5B C6B 166(2) . .
Na2 O27 C0AA C7B -171.1(18) . .
Na2 O27 C5A C6A 178.2(16) . .
Na2 O27 C1 C7A -170(2) . .
Na2 C5A C6A O28 -20(6) . .
Na3 O35 C40 C39 -134.2(8) . .
Na3 O35 C37 C38 139.9(9) . .
Na4 O29 C17B C18B -116(3) . .
Na4 O29 C20B C19B 94(3) . .
Na4 O29 C20A C19A 92(2) . .
Na4 O29 C17A C18A -90.9(17) . .
Na4 C17B C18B O30B -105(3) . .
O8 Cu2 O10 Si6 7.7(5) . .
O8 Cu2 O10 Na1 150.5(2) . .
O8 Si5 O9 Si6 42.3(6) . .
O8 Si5 O7 Si4 -39.4(6) . .
O8 Si5 C51B C52B 128.1(10) . .
O8 Si5 C51B C56B -50.4(12) . .
O6 Cu1 O3 Si1 -178.2(6) . .
O6 Cu1 O3 Na2 -24.8(3) . .
O6 Si4 O7 Si5 5.0(6) . .
O6 Si4 O13 Si7 42.2(7) . .
O6 Si4 C41 C42 57.9(11) . .
O6 Si4 C41 C46 -118.0(13) . .
O10 Cu2 O5 Si3 -174.0(5) . .
O10 Cu2 O5 Na1 23.9(3) . .
O10 Si6 O9 Si5 -7.6(6) . .
O10 Si6 O14 Si12 -41.6(6) . .
O10 Si6 C61 C62 90.4(11) . .
O10 Si6 C61 C66 -83.8(11) . .
O22 Si11 O24 Si12 51.8(5) . .
O22 Si11 O24 Na1 -92.5(3) . .
O22 Si11 O21 Si10 -39.9(6) . .
O22 Si11 O21 Na1 95.9(3) . .
O22 Si11 C111 C116 28.7(10) . .
O22 Si11 C111 C112 -153.2(8) . .
O15 Si8 O18 Cu3 48.0(5) . .
O15 Si8 O18 Cu4 -165.9(4) . .
O15 Si8 O16 Si9 161.7(4) . .
O15 Si8 O16 Na2 25.1(3) . .
O15 Si8 C81 C82 -166.0(7) . .
O15 Si8 C81 C86 18.5(10) . .
O15 Si7 O19 Cu3 24.1(6) . .
O15 Si7 O19 Na3 -169.8(4) . .
O15 Si7 O13 Si4 -64.0(6) . .
O15 Si7 C71 C76 122.4(8) . .
O15 Si7 C71 C72 -53.5(8) . .
O18 Si8 O15 Si7 -47.6(5) . .
O18 Si8 O15 Na2 91.5(3) . .
O18 Si8 O16 Si9 44.3(5) . .
O18 Si8 O16 Na2 -92.3(3) . .
O18 Si8 C81 C82 -43.4(9) . .
O18 Si8 C81 C86 141.2(8) . .
O20 Si10 O21 Si11 2.4(6) . .
O20 Si10 O21 Na1 -117.3(4) . .
O20 Si10 O12 Si3 78.9(7) . .
O20 Si10 C101 C102 -67.4(10) . .
O20 Si10 C101 C106 106.2(11) . .
O24 Si11 O22 Cu3 -49.3(5) . .
O24 Si11 O22 Cu4 163.6(4) . .
O24 Si11 O21 Si10 -157.7(4) . .
O24 Si11 O21 Na1 -21.8(3) . .
O24 Si11 C111 C116 151.1(9) . .
O24 Si11 C111 C112 -30.8(10) . .
O24 Si12 O23 Cu3 -23.3(6) . .
O24 Si12 O23 Na3 171.2(4) . .
O24 Si12 O14 Si6 61.5(6) . .
O24 Si12 C121 C126 -120.8(8) . .
O24 Si12 C121 C122 54.2(8) . .
O17 Si9 O16 Si8 -6.0(6) . .
O17 Si9 O16 Na2 117.0(4) . .
O17 Si9 O11 Si1 -70.8(7) . .
O17 Si9 C91 C92 -130.8(10) . .
O17 Si9 C91 C96 58.2(12) . .
O16 Si8 O15 Si7 -165.3(4) . .
O16 Si8 O15 Na2 -26.1(3) . .
O16 Si8 O18 Cu3 162.5(4) . .
O16 Si8 O18 Cu4 -51.4(5) . .
O16 Si8 C81 C82 79.5(8) . .
O16 Si8 C81 C86 -96.0(9) . .
O16 Si9 O17 Cu4 -34.5(6) . .
O16 Si9 O17 Na4 166.1(4) . .
O16 Si9 O11 Si1 51.9(7) . .
O16 Si9 C91 C92 106.5(10) . .
O16 Si9 C91 C96 -64.5(11) . .
O23 Si12 O24 Si11 -19.4(5) . .
O23 Si12 O24 Na1 118.2(4) . .
O23 Si12 O14 Si6 -59.4(6) . .
O23 Si12 C121 C126 -0.8(9) . .
O23 Si12 C121 C122 174.2(7) . .
O19 Si7 O15 Si8 15.7(5) . .
O19 Si7 O15 Na2 -113.6(4) . .
O19 Si7 O13 Si4 58.3(7) . .
O19 Si7 C71 C76 0.9(9) . .
O19 Si7 C71 C72 -174.9(7) . .
O3 Si1 O11 Si9 -30.6(7) . .
O3 Si1 O1 Si2 -13.2(7) . .
O3 Si1 C11 C12 99.1(10) . .
O3 Si1 C11 C16 -75.3(10) . .
O21 Si11 O22 Cu3 -165.1(4) . .
O21 Si11 O22 Cu4 47.8(5) . .
O21 Si11 O24 Si12 169.7(4) . .
O21 Si11 O24 Na1 25.3(3) . .
O21 Si11 C111 C116 -92.8(9) . .
O21 Si11 C111 C112 85.3(9) . .
O21 Si10 O20 Cu4 36.5(6) . .
O21 Si10 O20 Na4 -167.4(4) . .
O21 Si10 O12 Si3 -44.6(7) . .
O21 Si10 C101 C102 54.2(10) . .
O21 Si10 C101 C106 -132.2(10) . .
O9 Si5 O8 Cu1 174.9(4) . .
O9 Si5 O8 Cu2 -56.8(5) . .
O9 Si5 O7 Si4 -158.7(5) . .
O9 Si5 C51B C52B -111.5(10) . .
O9 Si5 C51B C56B 70.0(12) . .
O9 Si6 O10 Cu2 -19.3(6) . .
O9 Si6 O10 Na1 -154.5(4) . .
O9 Si6 O14 Si12 78.6(6) . .
O9 Si6 C61 C62 -32.8(11) . .
O9 Si6 C61 C66 152.9(11) . .
O7 Si5 O8 Cu1 56.9(5) . .
O7 Si5 O8 Cu2 -174.8(4) . .
O7 Si5 O9 Si6 161.9(5) . .
O7 Si5 C51B C52B 5.8(12) . .
O7 Si5 C51B C56B -172.7(10) . .
O7 Si4 O6 Cu1 18.7(6) . .
O7 Si4 O6 Na2 156.5(4) . .
O7 Si4 O13 Si7 -79.0(6) . .
O7 Si4 C41 C42 -178.9(10) . .
O7 Si4 C41 C46 5.2(14) . .
O5 Cu2 O10 Si6 -166.1(5) . .
O5 Cu2 O10 Na1 -23.3(3) . .
O5 Si3 O12 Si10 21.0(7) . .
O5 Si3 O2 Si2 -3.9(8) . .
O5 Si3 C31 C32 73.5(10) . .
O5 Si3 C31 C36 -100.4(10) . .
O11 Si1 O3 Cu1 102.4(6) . .
O11 Si1 O3 Na2 -44.4(5) . .
O11 Si1 O1 Si2 -135.4(5) . .
O11 Si1 C11 C12 -137.6(10) . .
O11 Si1 C11 C16 48.0(10) . .
O11 Si9 O17 Cu4 86.2(6) . .
O11 Si9 O17 Na4 -73.2(5) . .
O11 Si9 O16 Si8 -130.1(4) . .
O11 Si9 O16 Na2 -7.1(5) . .
O11 Si9 C91 C92 -6.8(11) . .
O11 Si9 C91 C96 -177.8(10) . .
O13 Si7 O15 Si8 140.6(4) . .
O13 Si7 O15 Na2 11.2(5) . .
O13 Si7 O19 Cu3 -95.8(5) . .
O13 Si7 O19 Na3 70.3(5) . .
O13 Si7 C71 C76 -125.1(8) . .
O13 Si7 C71 C72 59.1(8) . .
O13 Si4 O6 Cu1 -99.5(6) . .
O13 Si4 O6 Na2 38.3(5) . .
O13 Si4 O7 Si5 126.3(5) . .
O13 Si4 C41 C42 -65.4(11) . .
O13 Si4 C41 C46 118.7(13) . .
O4 Cu1 O3 Si1 11.2(6) . .
O4 Cu1 O3 Na2 164.6(3) . .
O4 Cu2 O10 Si6 75.6(14) . .
O4 Cu2 O10 Na1 -141.5(11) . .
O4 Cu2 O5 Si3 -5.3(6) . .
O4 Cu2 O5 Na1 -167.4(3) . .
O4 Si2 O1 Si1 39.6(6) . .
O4 Si2 O2 Si3 -19.0(8) . .
O4 Si2 C21 C22 164.8(10) . .
O4 Si2 C21 C26 -32.4(14) . .
O14 Si12 O24 Si11 -143.6(4) . .
O14 Si12 O24 Na1 -6.0(5) . .
O14 Si12 O23 Cu3 96.8(5) . .
O14 Si12 O23 Na3 -68.8(5) . .
O14 Si12 C121 C126 125.2(8) . .
O14 Si12 C121 C122 -59.8(8) . .
O14 Si6 O10 Cu2 97.8(6) . .
O14 Si6 O10 Na1 -37.3(5) . .
O14 Si6 O9 Si5 -127.6(5) . .
O14 Si6 C61 C62 -146.3(10) . .
O14 Si6 C61 C66 39.4(12) . .
O12 Si3 O5 Cu2 -102.6(6) . .
O12 Si3 O5 Na1 54.7(5) . .
O12 Si3 O2 Si2 118.9(6) . .
O12 Si3 C31 C32 -49.2(11) . .
O12 Si3 C31 C36 136.8(9) . .
O12 Si10 O20 Cu4 -85.1(5) . .
O12 Si10 O20 Na4 71.0(5) . .
O12 Si10 O21 Si11 126.8(5) . .
O12 Si10 O21 Na1 7.1(5) . .
O12 Si10 C101 C102 169.2(9) . .
O12 Si10 C101 C106 -17.3(12) . .
O1 Si1 O3 Cu1 -15.4(7) . .
O1 Si1 O3 Na2 -162.2(4) . .
O1 Si1 O11 Si9 91.3(7) . .
O1 Si1 C11 C12 -25.5(11) . .
O1 Si1 C11 C16 160.1(9) . .
O1 Si2 O4 Cu1 -45.6(6) . .
O1 Si2 O4 Cu2 152.6(5) . .
O1 Si2 O2 Si3 -137.9(6) . .
O1 Si2 C21 C22 -74.4(11) . .
O1 Si2 C21 C26 88.4(13) . .
O2 Si3 O5 Cu2 17.2(7) . .
O2 Si3 O5 Na1 174.5(4) . .
O2 Si3 O12 Si10 -101.6(6) . .
O2 Si3 C31 C32 -164.6(9) . .
O2 Si3 C31 C36 21.5(11) . .
O2 Si2 O4 Cu1 -162.2(5) . .
O2 Si2 O4 Cu2 36.1(6) . .
O2 Si2 O1 Si1 159.0(5) . .
O2 Si2 C21 C22 39.7(12) . .
O2 Si2 C21 C26 -157.6(12) . .
C116 C111 C112 C113 3.7(16) . .
C82 C81 C86 C85 2.1(15) . .
C121 Si12 O24 Si11 103.8(5) . .
C121 Si12 O24 Na1 -118.7(4) . .
C121 Si12 O23 Cu3 -141.9(5) . .
C121 Si12 O23 Na3 52.5(5) . .
C121 Si12 O14 Si6 174.9(5) . .
C121 C126 C125 C124 -1.4(16) . .
C71 Si7 O15 Si8 -107.2(5) . .
C71 Si7 O15 Na2 123.5(4) . .
C71 Si7 O19 Cu3 143.2(5) . .
C71 Si7 O19 Na3 -50.6(6) . .
C71 Si7 O13 Si4 -176.9(5) . .
C71 C76 C75 C74 0.7(17) . .
C71 C72 C73 C74 -0.5(16) . .
C41 Si4 O6 Cu1 139.6(6) . .
C41 Si4 O6 Na2 -82.6(5) . .
C41 Si4 O7 Si5 -119.5(5) . .
C41 Si4 O13 Si7 166.8(6) . .
C41 C42 C43 C44 -1(2) . .
C41 C46 C45 C44 -10(3) . .
C11 Si1 O3 Cu1 -138.0(6) . .
C11 Si1 O3 Na2 75.2(5) . .
C11 Si1 O11 Si9 -154.4(6) . .
C11 Si1 O1 Si2 112.1(6) . .
C11 C16 C15 C14 2.0(19) . .
C61 Si6 O10 Cu2 -140.6(5) . .
C61 Si6 O10 Na1 84.3(5) . .
C61 Si6 O9 Si5 117.8(5) . .
C61 Si6 O14 Si12 -167.1(6) . .
C61 C62 C63 C64 0(3) . .
C61 C66 C65 C64 0(2) . .
C111 Si11 O22 Cu3 73.7(5) . .
C111 Si11 O22 Cu4 -73.4(5) . .
C111 Si11 O24 Si12 -72.6(5) . .
C111 Si11 O24 Na1 143.1(4) . .
C111 Si11 O21 Si10 83.5(5) . .
C111 Si11 O21 Na1 -140.6(3) . .
C111 C116 C115 C114 0(2) . .
C111 C112 C113 C114 1.1(18) . .
C76 C71 C72 C73 -0.1(14) . .
C81 Si8 O15 Si7 77.4(5) . .
C81 Si8 O15 Na2 -143.5(4) . .
C81 Si8 O18 Cu3 -74.9(6) . .
C81 Si8 O18 Cu4 71.2(6) . .
C81 Si8 O16 Si9 -80.6(5) . .
C81 Si8 O16 Na2 142.7(3) . .
C81 C82 C83 C84 -5.1(16) . .
C81 C86 C85 C84 -1.1(17) . .
C51B Si5 O8 Cu1 -65.4(7) . .
C51B Si5 O8 Cu2 62.9(7) . .
C51B Si5 O9 Si6 -79.1(8) . .
C51B Si5 O7 Si4 83.4(7) . .
C51B C52B C53B C54B 0.0 . .
C52B C51B C56B C55B 0.0 . .
C52B C53B C54B C55B 0.0 . .
C53B C54B C55B C56B 0.0 . .
C54B C55B C56B C51B 0.0 . .
C56B C51B C52B C53B 0.0 . .
C91 Si9 O17 Cu4 -154.8(5) . .
C91 Si9 O17 Na4 45.8(6) . .
C91 Si9 O16 Si8 118.9(5) . .
C91 Si9 O16 Na2 -118.2(5) . .
C91 Si9 O11 Si1 164.5(6) . .
C91 C92 C93 C94 -5(2) . .
C126 C121 C122 C123 0.6(14) . .
C14 C13 C12 C11 1(2) . .
C31 Si3 O5 Cu2 136.8(6) . .
C31 Si3 O5 Na1 -65.9(6) . .
C31 Si3 O12 Si10 142.5(6) . .
C31 Si3 O2 Si2 -124.7(7) . .
C31 C32 C33 C34 1(2) . .
C31 C36 C35 C34 2(2) . .
C22 C23 C24 C25 5(3) . .
C22 C21 C26 C25 -3(2) . .
C124 C123 C122 C121 0.7(16) . .
C72 C71 C76 C75 -0.1(14) . .
C123 C124 C125 C126 2.8(17) . .
C73 C74 C75 C76 -1.3(18) . .
C101 Si10 O20 Cu4 155.1(5) . .
C101 Si10 O20 Na4 -48.8(6) . .
C101 Si10 O21 Si11 -119.4(5) . .
C101 Si10 O21 Na1 120.9(5) . .
C101 Si10 O12 Si3 -158.3(6) . .
C101 C106 C105 C104 0(2) . .
C113 C114 C115 C116 5(2) . .
C85 C84 C83 C82 6.3(17) . .
C23 C22 C21 Si2 170.3(13) . .
C23 C22 C21 C26 7(2) . .
C122 C121 C126 C125 -0.3(14) . .
C62 C61 C66 C65 3(2) . .
C83 C82 C81 Si8 -174.8(8) . .
C83 C82 C81 C86 0.8(14) . .
C83 C84 C85 C86 -2.9(16) . .
C103 C104 C105 C106 3(3) . .
C115 C116 C111 Si11 173.8(10) . .
C115 C116 C111 C112 -4.4(17) . .
C115 C114 C113 C112 -5(2) . .
C125 C124 C123 C122 -2.5(17) . .
C32 C31 C36 C35 -3.0(18) . .
C13 C14 C15 C16 -3(2) . .
C12 C11 C16 C15 0.0(18) . .
C102 C101 C106 C105 -2.7(19) . .
C102 C103 C104 C105 -3(3) . .
C16 C11 C12 C13 -1.7(19) . .
C36 C31 C32 C33 2(2) . .
C21 Si2 O4 Cu1 72.9(7) . .
C21 Si2 O4 Cu2 -88.9(7) . .
C21 Si2 O1 Si1 -84.2(6) . .
C21 Si2 O2 Si3 108.3(7) . .
C21 C22 C23 C24 -7(3) . .
C75 C74 C73 C72 1.2(18) . .
C92 C91 C96 C95 8(2) . .
C92 C93 C94 C95 3(3) . .
C106 C101 C102 C103 2.3(18) . .
O35 C40 C39 O36 -60.8(14) . .
O35 C37 C38 O36 56.8(16) . .
O27 C0AA C7B O28 13(4) . .
O27 C5A C6A O28 -23(3) . .
O27 C1 C7A O28 -4(4) . .
O25 C1B C2B O26B 36(5) . .
O25 C4B C3B O26B -66(4) . .
O25 C4A C3A O26A -54(2) . .
O29 C17B C18B O30B -47(5) . .
O29 C20B C19B O30B 58(4) . .
O29 C17A C18A O30A -65(2) . .
C8 O31 C9 C8 58.9(11) . 3_666
C68 O40 C67 C68 -59.3(11) . 3_565
C67 O40 C68 C67 58.8(11) . 3_565
C9 O31 C8 C9 -59.1(11) . 3_666
O32 C60 C59 O33 -58(2) . .
O32 C57 C58 O33 58(2) . .
C127 C128 C129 C130 2(2) . 4_576
C40 O35 C37 C38 -53.2(15) . .
C42 C41 C46 C45 6(2) . .
C1B O25 C4B C3B 71(3) . .
C1B O25 C1A C2A -126(6) . .
C1B O25 C4A C3A 63(2) . .
C130 C131 C132 C127 4(2) . 4_675
C104 C103 C102 C101 1(2) . .
C15 C14 C13 C12 1(2) . .
C39 O36 C38 C37 -59.1(16) . .
C96 C91 C92 C93 -1(2) . .
C96 C95 C94 C93 4(3) . .
C129 C128 C127 C132 -2(2) . 4_576
C37 O35 C40 C39 56.3(14) . .
O41 C50 C49 O42 60.1(15) . 3_566
O28 C6B C5B Na2 55(7) . .
O28 C6B C5B O27 13(4) . .
C137 C138 C139 C134 -2(3) . 1_455
C66 C61 C62 C63 -3(2) . .
C33 C34 C35 C36 1(3) . .
C136 C137 C138 C139 3(3) . .
C136 C135 C134 C139 0(2) 1_655 1_655
C49 C50 O41 C47 -61.2(15) . 1_455
C49 O42 C48 C47 -56.3(18) 3_566 3_666
C43 C44 C45 C46 7(3) . .
C35 C34 C33 C32 -2(3) . .
C132 C131 C130 C133 177.5(13) . .
C132 C131 C130 C129 -4(2) . 4_675
C6B O28 C7B C0AA 33(3) . .
C6B O28 C6A C5A -71(2) . .
C6B O28 C7A C1 7(4) . .
C60 O32 C57 C58 -57.6(19) . .
C4B O25 C1B C2B -57(3) . .
C4B O25 C1A C2A -59(3) . .
C4B O25 C4A C3A 127(5) . .
C140 C137 C136 C135 175.5(14) . 1_455
C140 C137 C138 C139 -175.0(16) . .
C138 C137 C136 C135 -2(2) . 1_455
C63 C64 C65 C66 -3(2) . .
C38 O36 C39 C40 61.4(15) . .
C65 C64 C63 C62 3(2) . .
C17B O29 C20B C19B -49(4) . .
C17B O29 C20A C19A -27(3) . .
C17B O29 C17A C18A -42(4) . .
C94 C95 C96 C91 -10(3) . .
C18B O30B C19B C20B -63(3) . .
C57 O32 C60 C59 58.8(19) . .
C59 O33 C58 C57 -57(2) . .
C20B O29 C17B Na4 156(2) . .
C20B O29 C17B C18B 40(4) . .
C20B O29 C20A C19A -137(8) . .
C20B O29 C17A C18A 78(2) . .
C5B O27 C0AA C7B -43(3) . .
C5B O27 C5A Na2 -94(2) . .
C5B O27 C5A C6A 84(3) . .
C5B O27 C1 C7A 7(3) . .
C46 C41 C42 C43 -1(2) . .
C2B O26B C3B C4B 38(4) . .
C45 C44 C43 C42 -1(3) . .
C26 C25 C24 C23 -2(4) . .
C3B O26B C2B C1B -24(5) . .
C24 C25 C26 C21 2(3) . .
C19B O30B C18B C17B 62(4) . .
C58 O33 C59 C60 58(2) . .
C51A Si5 O8 Cu1 -61.9(7) . .
C51A Si5 O8 Cu2 66.5(7) . .
C51A Si5 O9 Si6 -81.7(7) . .
C51A Si5 O7 Si4 82.4(7) . .
C51A Si5 C51B C52B 22(14) . .
C51A Si5 C51B C56B -156(15) . .
C51A C56A C55A C54A 0.0 . .
C56A C51A C52A C53A 0.0 . .
C56A C55A C54A C53A 0.0 . .
C55A C54A C53A C52A 0.0 . .
C54A C53A C52A C51A 0.0 . .
C52A C51A C56A C55A 0.0 . .
C0AA O27 C5B Na2 -134.2(17) . .
C0AA O27 C5B C6B 32(3) . .
C0AA O27 C5A Na2 -157(2) . .
C0AA O27 C5A C6A 21(3) . .
C0AA O27 C1 C7A -84(3) . .
C7B O28 C6B C5B -44(3) . .
C7B O28 C6A C5A 22(3) . .
C7B O28 C7A C1 73(3) . .
O26A C2A C1A O25 40(4) . .
C2A O26A C3A C4A 57(2) . .
C1A O25 C1B C2B 61(5) . .
C1A O25 C4B C3B 52(3) . .
C1A O25 C4A C3A 40(3) . .
C4A O25 C1B C2B -35(3) . .
C4A O25 C4B C3B -51(4) . .
C4A O25 C1A C2A -34(3) . .
C3A O26A C2A C1A -52(3) . .
O30A C19A C20A O29 52(3) . .
C19A O30A C18A C17A 63(2) . .
C20A O29 C17B Na4 135.0(18) . .
C20A O29 C17B C18B 19(4) . .
C20A O29 C20B C19B 29(5) . .
C20A O29 C17A C18A 57(2) . .
C17A O29 C17B Na4 -137(4) . .
C17A O29 C17B C18B 107(6) . .
C17A O29 C20B C19B -71(3) . .
C17A O29 C20A C19A -51(3) . .
C18A O30A C19A C20A -57(3) . .
C5A O27 C5B Na2 96(2) . .
C5A O27 C5B C6B -98(4) . .
C5A O27 C0AA C7B -16(4) . .
C5A O27 C1 C7A 37(3) . .
C6A O28 C6B C5B 65(2) . .
C6A O28 C7B C0AA -17(4) . .
C6A O28 C7A C1 -40(3) . .
C1 O27 C5B Na2 -177.6(18) . .
C1 O27 C5B C6B -12(3) . .
C1 O27 C0AA C7B 64(2) . .
C1 O27 C5A Na2 159.9(16) . .
C1 O27 C5A C6A -22(3) . .
C7A O28 C6B C5B -11(4) . .
C7A O28 C7B C0AA -98(3) . .
C7A O28 C6A C5A 57(3) . .

loop_
_twin_individual_id
_twin_individual_mass_fraction_refined
1 0.750(3)
2 0.250(3)
